data_7037049
loop_
_publ_author_name
'Duval, Sylvain'
'Sobanska, Sophie'
'Roussel, Pascal'
'Loiseau, Thierry'

_publ_section_title
;
 B-\a-[AsW9O33](9-) polyoxometalates incorporating hexanuclear uranium
 {U6O8}-like clusters bearing the U(IV) form or unprecedented mixed
 valence U(IV)/U(VI) involving direct U(VI)[double bond, length as
 m-dash]O-U(IV) bonding.
;
_journal_issue 46
_journal_name_full 'Dalton transactions (Cambridge, England : 2003)'
_journal_page_first 19772
_journal_page_last 19776
_journal_paper_doi 10.1039/c5dt02932e
_journal_volume 44
_journal_year 2015
_chemical_formula_moiety 'As3 C3.89 Na15.5 O153.47 U6 W27, 11(O)'
_chemical_formula_sum 'C3.89 As3 Na15.5 O164.47 U6 W27'
_chemical_formula_weight 9651.54
_space_group_crystal_system monoclinic
_space_group_IT_number 14
_space_group_name_Hall '-P 2yn'
_space_group_name_H-M_alt 'P 1 21/n 1'
_symmetry_space_group_name_Hall '-P 2yn'
_symmetry_space_group_name_H-M 'P 1 21/n 1'
_atom_sites_solution_primary iterative
_audit_creation_date 2015-09-11
_audit_creation_method
;
Olex2 1.2
(compiled 2015.01.26 svn.r3150 for OlexSys, GUI svn.r4998)
;
_audit_update_record
;
2015-10-09 deposited with the CCDC.
2015-10-21 downloaded from the CCDC.
;
_cell_angle_alpha 90
_cell_angle_beta 103.4544(19)
_cell_angle_gamma 90
_cell_formula_units_Z 4
_cell_length_a 17.9019(5)
_cell_length_b 35.9438(11)
_cell_length_c 26.0511(9)
_cell_measurement_reflns_used 9626
_cell_measurement_temperature 100(2)
_cell_measurement_theta_max 26.29
_cell_measurement_theta_min 2.34
_cell_volume 16302.9(9)
_computing_data_collection 'Bruker APEX2'
_computing_molecular_graphics 'Olex2 (Dolomanov et al., 2009)'
_computing_publication_material 'Olex2 (Dolomanov et al., 2009)'
_computing_structure_refinement 'XL (Sheldrick, 2008)'
_computing_structure_solution 'olex2.solve (Bourhis et al., 2015)'
_diffrn_ambient_temperature 99.99
_diffrn_measured_fraction_theta_full 1.000
_diffrn_measured_fraction_theta_max 0.994
_diffrn_measurement_device_type 'Bruker APEX-II CCD'
_diffrn_measurement_method '\f and \w scans'
_diffrn_radiation_type MoK\a
_diffrn_radiation_wavelength 0.71073
_diffrn_reflns_av_R_equivalents 0.0684
_diffrn_reflns_av_unetI/netI 0.0615
_diffrn_reflns_Laue_measured_fraction_full 1.000
_diffrn_reflns_Laue_measured_fraction_max 0.994
_diffrn_reflns_limit_h_max 22
_diffrn_reflns_limit_h_min -22
_diffrn_reflns_limit_k_max 44
_diffrn_reflns_limit_k_min -42
_diffrn_reflns_limit_l_max 30
_diffrn_reflns_limit_l_min -32
_diffrn_reflns_number 234505
_diffrn_reflns_point_group_measured_fraction_full 1.000
_diffrn_reflns_point_group_measured_fraction_max 0.994
_diffrn_reflns_theta_full 25.242
_diffrn_reflns_theta_max 26.412
_diffrn_reflns_theta_min 1.377
_exptl_absorpt_coefficient_mu 25.661
_exptl_absorpt_correction_T_max 0.3584
_exptl_absorpt_correction_T_min 0.1348
_exptl_absorpt_correction_type numerical
_exptl_absorpt_process_details 'SADABS 'numerical''
_exptl_crystal_colour 'clear dark brown'
_exptl_crystal_colour_lustre clear
_exptl_crystal_colour_modifier dark
_exptl_crystal_colour_primary brown
_exptl_crystal_density_diffrn 3.932
_exptl_crystal_description plate
_exptl_crystal_F_000 16635
_exptl_crystal_size_max 0.15
_exptl_crystal_size_mid 0.12
_exptl_crystal_size_min 0.04
_refine_diff_density_max 4.203
_refine_diff_density_min -3.997
_refine_diff_density_rms 0.478
_refine_ls_extinction_method none
_refine_ls_goodness_of_fit_ref 1.097
_refine_ls_hydrogen_treatment undef
_refine_ls_matrix_type full
_refine_ls_number_parameters 1137
_refine_ls_number_reflns 33291
_refine_ls_number_restraints 0
_refine_ls_restrained_S_all 1.097
_refine_ls_R_factor_all 0.0996
_refine_ls_R_factor_gt 0.0651
_refine_ls_shift/su_max 0.001
_refine_ls_shift/su_mean 0.000
_refine_ls_structure_factor_coef Fsqd
_refine_ls_weighting_details 'w=1/[\s^2^(Fo^2^)+(0.0258P)^2^+1634.2810P] where P=(Fo^2^+2Fc^2^)/3'
_refine_ls_weighting_scheme calc
_refine_ls_wR_factor_gt 0.1309
_refine_ls_wR_factor_ref 0.1455
_reflns_Friedel_coverage 0.000
_reflns_number_gt 24278
_reflns_number_total 33291
_reflns_threshold_expression 'I > 2\s(I)'
_cod_data_source_file c5dt02932e2.cif
_cod_data_source_block sd213
_cod_depositor_comments 'Adding full bibliography for 7037049--7037051.cif.'
_cod_original_cell_volume 16302.8(9)
_cod_original_formula_sum 'C3.89 As3 Na15.50 O164.47 U6 W27'
_cod_database_code 7037049
_shelx_space_group_comment
;
The symmetry employed for this shelxl refinement is uniquely defined
by the following loop, which should always be used as a source of
symmetry information in preference to the above space-group names.
They are only intended as comments.
;
_olex2_refinement_description
;
1. Uiso/Uaniso restraints and constraints
Uiso(C2) = Uiso(C1)
2. Others
 Sof(O1)=1-FVAR(1)
 Sof(O2)=Sof(O4)=Sof(C3)=Sof(C5)=Sof(C4)=Sof(C6)=FVAR(1)
 Fixed Sof: OW11(0.5) OW20(0.5) OW39(0.5) OW19(0.5) Na11(0.5) Na2(0.5)
 OW27(0.5) OW14(0.5) OW5(0.5) OW26(0.5) OW42(0.5) OW18(0.5) Na16(0.5) Na18(0.5)
 Na7(0.5) OW53(0.5) OW47(0.5) OW46(0.5) OW23(0.5) OW16(0.5) OW48(0.5) OW50(0.5)
 OW21(0.5) OW31(0.5) OW51(0.5) OW45(0.5) OW17(0.5) OW22(0.5) OW63(0.5)
 OW62(0.5) OW64(0.5)
;
_shelx_shelxl_version_number 2014/7
_olex2_submission_special_instructions 'No special instructions were received'

loop_
_space_group_symop_operation_xyz
'x, y, z'
'-x+1/2, y+1/2, -z+1/2'
'-x, -y, -z'
'x-1/2, -y-1/2, z-1/2'

loop_
_atom_site_label
_atom_site_type_symbol
_atom_site_fract_x
_atom_site_fract_y
_atom_site_fract_z
_atom_site_U_iso_or_equiv
_atom_site_adp_type
_atom_site_occupancy
_atom_site_site_symmetry_order
_atom_site_calc_flag
_atom_site_refinement_flags_occupancy
_atom_site_disorder_assembly
_atom_site_disorder_group
U2 U 0.20791(4) 0.57013(2) 0.65648(3) 0.01659(17) Uani 1 1 d . . .
U6 U 0.15785(4) 0.62906(2) 0.76715(3) 0.01892(17) Uani 1 1 d . . .
U3 U 0.01734(4) 0.62204(2) 0.63064(3) 0.01861(17) Uani 1 1 d . . .
U4 U 0.16523(4) 0.52158(2) 0.77899(3) 0.01841(17) Uani 1 1 d . . .
U1 U 0.02164(4) 0.51649(2) 0.64384(3) 0.01743(17) Uani 1 1 d . . .
U5 U -0.03448(4) 0.57569(2) 0.75174(3) 0.01966(18) Uani 1 1 d . . .
W17 W 0.41386(4) 0.62296(2) 0.68334(4) 0.02040(19) Uani 1 1 d . . .
W15 W 0.38233(5) 0.47977(2) 0.79945(4) 0.0231(2) Uani 1 1 d . . .
W5 W -0.16840(4) 0.45405(2) 0.63881(4) 0.02010(19) Uani 1 1 d . . .
W8 W 0.08081(5) 0.46526(2) 0.88898(4) 0.0226(2) Uani 1 1 d . . .
W16 W 0.41865(4) 0.52123(2) 0.69283(4) 0.01906(19) Uani 1 1 d . . .
W2 W -0.03177(5) 0.35986(2) 0.76767(4) 0.0221(2) Uani 1 1 d . . .
W6 W 0.01561(5) 0.40473(2) 0.66529(4) 0.02011(19) Uani 1 1 d . . .
W11 W 0.55036(4) 0.52570(2) 0.81046(4) 0.0216(2) Uani 1 1 d . . .
W4 W -0.21616(4) 0.50483(2) 0.73488(4) 0.02108(19) Uani 1 1 d . . .
W1 W -0.21722(4) 0.41022(2) 0.74153(4) 0.0227(2) Uani 1 1 d . . .
W7 W 0.13312(4) 0.40973(2) 0.78602(4) 0.02092(19) Uani 1 1 d . . .
W12 W 0.54541(4) 0.62903(2) 0.80100(4) 0.0217(2) Uani 1 1 d . . .
W18 W 0.37299(5) 0.67227(2) 0.78259(4) 0.0248(2) Uani 1 1 d . . .
W3 W -0.08384(5) 0.41550(3) 0.87473(4) 0.0250(2) Uani 1 1 d . . .
W10 W 0.50608(5) 0.58210(3) 0.91932(4) 0.0277(2) Uani 1 1 d . . .
W27 W -0.22133(5) 0.64387(2) 0.71827(4) 0.0254(2) Uani 1 1 d . . .
W9 W -0.08744(5) 0.51002(3) 0.86543(4) 0.0254(2) Uani 1 1 d . . .
W26 W -0.17760(5) 0.68372(2) 0.61251(4) 0.0270(2) Uani 1 1 d . . .
W14 W 0.34063(5) 0.53395(3) 0.90748(4) 0.0321(2) Uani 1 1 d . . .
W20 W -0.04595(5) 0.79028(2) 0.71960(5) 0.0343(3) Uani 1 1 d . . .
W25 W 0.00211(5) 0.73528(2) 0.62664(5) 0.0305(2) Uani 1 1 d . . .
W13 W 0.33445(5) 0.62665(3) 0.89837(4) 0.0310(2) Uani 1 1 d . . .
W23 W 0.07499(5) 0.69983(3) 0.86236(4) 0.0325(2) Uani 1 1 d . . .
W22 W -0.09096(5) 0.65327(3) 0.84810(4) 0.0297(2) Uani 1 1 d . . .
W24 W 0.12081(5) 0.74137(2) 0.74649(5) 0.0327(3) Uani 1 1 d . . .
W21 W -0.22830(5) 0.73809(3) 0.70479(5) 0.0331(3) Uani 1 1 d . . .
W19 W -0.09406(5) 0.74715(3) 0.83721(5) 0.0364(3) Uani 1 1 d . . .
As1 As -0.03291(10) 0.46442(5) 0.75968(8) 0.0147(4) Uani 1 1 d . . .
As2 As 0.36049(10) 0.57596(5) 0.78871(8) 0.0141(4) Uani 1 1 d . . .
As3 As -0.04092(11) 0.68579(6) 0.73370(9) 0.0205(5) Uani 1 1 d . . .
O42 O -0.0176(8) 0.3589(4) 0.6977(6) 0.024(3) Uiso 1 1 d . . .
O31 O 0.1144(7) 0.3952(4) 0.7126(5) 0.017(3) Uiso 1 1 d . . .
O72 O 0.4973(8) 0.4827(4) 0.8205(6) 0.027(3) Uiso 1 1 d . . .
O111 O -0.1821(9) 0.7404(4) 0.7797(6) 0.030(4) Uiso 1 1 d . . .
O41 O 0.0751(8) 0.3631(4) 0.7948(6) 0.022(3) Uiso 1 1 d . . .
O68 O 0.4212(7) 0.5378(4) 0.7791(5) 0.016(3) Uiso 1 1 d . . .
O52 O 0.2852(8) 0.4971(4) 0.7757(6) 0.024(3) Uiso 1 1 d . . .
O45 O -0.0431(8) 0.3799(4) 0.8337(6) 0.025(3) Uiso 1 1 d . . .
O57 O 0.4344(8) 0.5019(4) 0.6369(6) 0.027(4) Uiso 1 1 d . . .
O43 O -0.1364(8) 0.3763(4) 0.7406(6) 0.027(4) Uiso 1 1 d . . .
O74 O 0.4473(9) 0.6202(4) 0.9400(6) 0.032(4) Uiso 1 1 d . . .
O69 O 0.3888(8) 0.5790(4) 0.8590(6) 0.020(3) Uiso 1 1 d . . .
O20 O 0.1075(7) 0.4979(4) 0.8442(5) 0.018(3) Uiso 1 1 d . . .
O71 O 0.5264(8) 0.5161(4) 0.7364(6) 0.020(3) Uiso 1 1 d . . .
O64 O 0.3786(8) 0.6587(4) 0.8537(6) 0.028(4) Uiso 1 1 d . . .
O96 O -0.2976(9) 0.6156(4) 0.7195(6) 0.029(4) Uiso 1 1 d . . .
O46 O -0.2928(9) 0.3807(4) 0.7415(6) 0.031(4) Uiso 1 1 d . . .
O33 O -0.0917(8) 0.4152(4) 0.6450(6) 0.021(3) Uiso 1 1 d . . .
O105 O 0.0049(9) 0.7414(5) 0.8778(7) 0.033(4) Uiso 1 1 d . . .
O19 O -0.0460(8) 0.5389(4) 0.8237(6) 0.027(3) Uiso 1 1 d . . .
O101 O -0.0436(8) 0.6974(4) 0.7998(6) 0.027(3) Uiso 1 1 d . . .
O76 O 0.5652(7) 0.5772(4) 0.7924(5) 0.017(3) Uiso 1 1 d . . .
O84 O 0.1040(8) 0.6616(4) 0.8267(6) 0.028(4) Uiso 1 1 d . . .
O35 O -0.0359(8) 0.4597(4) 0.8267(6) 0.023(3) Uiso 1 1 d . . .
O50 O 0.3188(8) 0.5335(4) 0.6789(6) 0.022(3) Uiso 1 1 d . . .
O78 O 0.5350(8) 0.6162(4) 0.8693(6) 0.020(3) Uiso 1 1 d . . .
O53 O 0.2492(8) 0.6202(4) 0.8474(6) 0.024(3) Uiso 1 1 d . . .
O16 O 0.0390(7) 0.4529(4) 0.6586(6) 0.018(3) Uiso 1 1 d . . .
O39 O -0.1208(9) 0.4617(5) 0.8936(7) 0.035(4) Uiso 1 1 d . . .
O21 O 0.1462(8) 0.4581(4) 0.7696(6) 0.021(3) Uiso 1 1 d . . .
O112 O -0.0637(9) 0.8369(5) 0.7187(7) 0.034(4) Uiso 1 1 d . . .
O38 O -0.2671(8) 0.4564(4) 0.7443(6) 0.020(3) Uiso 1 1 d . . .
O63 O 0.3103(9) 0.6592(5) 0.9398(7) 0.037(4) Uiso 1 1 d . . .
O99 O -0.1051(9) 0.7221(4) 0.6107(6) 0.029(4) Uiso 1 1 d . . .
O65 O 0.3606(9) 0.7194(5) 0.7859(7) 0.033(4) Uiso 1 1 d . . .
O55 O 0.4274(9) 0.6373(5) 0.6233(7) 0.036(4) Uiso 1 1 d . . .
O37 O -0.2308(8) 0.4168(4) 0.6678(6) 0.027(3) Uiso 1 1 d . . .
O40 O 0.0160(9) 0.4255(4) 0.9146(6) 0.031(4) Uiso 1 1 d . . .
O91 O 0.1027(9) 0.7356(4) 0.8146(6) 0.029(4) Uiso 1 1 d . . .
O25 O -0.1785(8) 0.5027(4) 0.8101(6) 0.021(3) Uiso 1 1 d . . .
O108 O -0.2427(9) 0.7252(5) 0.6333(7) 0.034(4) Uiso 1 1 d . . .
O27 O 0.0121(8) 0.4993(4) 0.9114(6) 0.026(3) Uiso 1 1 d . . .
O85 O -0.0460(8) 0.6189(4) 0.8124(6) 0.024(3) Uiso 1 1 d . . .
O98 O -0.2239(9) 0.6805(5) 0.5474(7) 0.036(4) Uiso 1 1 d . . .
O110 O -0.0563(9) 0.7776(5) 0.7891(7) 0.034(4) Uiso 1 1 d . . .
O29 O 0.1108(8) 0.4239(4) 0.8508(6) 0.023(3) Uiso 1 1 d . . .
O44 O -0.1732(8) 0.4150(4) 0.8159(6) 0.022(3) Uiso 1 1 d . . .
O51 O 0.2544(8) 0.5358(4) 0.8558(6) 0.023(3) Uiso 1 1 d . . .
O58 O 0.3982(8) 0.4764(4) 0.7281(6) 0.023(3) Uiso 1 1 d . . .
O77 O 0.5384(8) 0.5452(4) 0.8755(6) 0.025(3) Uiso 1 1 d . . .
O92 O 0.1489(10) 0.7060(5) 0.9170(7) 0.040(4) Uiso 1 1 d . . .
O75 O 0.4895(8) 0.6733(4) 0.8024(6) 0.027(3) Uiso 1 1 d . . .
O62 O 0.3191(10) 0.5820(5) 0.9348(7) 0.041(4) Uiso 1 1 d . . .
O18 O -0.1384(8) 0.5348(4) 0.7286(6) 0.021(3) Uiso 1 1 d . . .
O32 O 0.0317(9) 0.3836(4) 0.6095(7) 0.033(4) Uiso 1 1 d . . .
O95 O -0.1807(8) 0.6546(4) 0.7927(6) 0.027(4) Uiso 1 1 d . . .
O26 O -0.1211(9) 0.5392(5) 0.9068(7) 0.036(4) Uiso 1 1 d . . .
O60 O 0.3861(9) 0.4990(4) 0.8670(6) 0.030(4) Uiso 1 1 d . . .
O103 O -0.0340(9) 0.7849(4) 0.6487(7) 0.032(4) Uiso 1 1 d . . .
O86 O -0.1420(8) 0.6134(4) 0.7177(6) 0.020(3) Uiso 1 1 d . . .
O102 O -0.1403(8) 0.6914(4) 0.7032(6) 0.025(3) Uiso 1 1 d . . .
O90 O 0.2108(10) 0.7607(5) 0.7629(7) 0.044(5) Uiso 1 1 d . . .
O36 O 0.0028(7) 0.4189(4) 0.7495(5) 0.014(3) Uiso 1 1 d . . .
O34 O -0.1316(7) 0.4556(4) 0.7309(6) 0.019(3) Uiso 1 1 d . . .
O87 O -0.1025(8) 0.6485(4) 0.6213(6) 0.024(3) Uiso 1 1 d . . .
O28 O 0.1546(9) 0.4663(5) 0.9436(7) 0.036(4) Uiso 1 1 d . . .
O48 O -0.0453(8) 0.3132(4) 0.7767(6) 0.026(3) Uiso 1 1 d . . .
O107 O -0.2765(8) 0.6931(4) 0.7182(6) 0.026(3) Uiso 1 1 d . . .
O67 O 0.4172(7) 0.6132(4) 0.7732(5) 0.017(3) Uiso 1 1 d . . .
O56 O 0.4481(8) 0.5717(4) 0.6847(6) 0.019(3) Uiso 1 1 d . . .
O47 O -0.1154(9) 0.3866(5) 0.9174(7) 0.036(4) Uiso 1 1 d . . .
O81 O 0.5872(10) 0.5843(5) 0.9698(8) 0.046(5) Uiso 1 1 d . . .
O73 O 0.4505(10) 0.5454(5) 0.9463(7) 0.039(4) Uiso 1 1 d . . .
O106 O -0.1267(10) 0.7035(5) 0.8673(7) 0.039(4) Uiso 1 1 d . . .
O23 O -0.2359(8) 0.4903(4) 0.6605(6) 0.023(3) Uiso 1 1 d . . .
O70 O 0.5220(8) 0.6321(4) 0.7266(6) 0.020(3) Uiso 1 1 d . . .
O79 O 0.6370(9) 0.6470(5) 0.8134(7) 0.034(4) Uiso 1 1 d . . .
O113 O -0.1275(11) 0.7809(5) 0.8725(8) 0.049(5) Uiso 1 1 d . . .
O82 O 0.0276(8) 0.6871(4) 0.6295(6) 0.022(3) Uiso 1 1 d . . .
O94 O -0.1232(10) 0.6282(5) 0.8947(7) 0.040(4) Uiso 1 1 d . . .
O89 O 0.1004(8) 0.7487(4) 0.6702(6) 0.026(3) Uiso 1 1 d . . .
O61 O 0.3184(11) 0.5051(5) 0.9545(8) 0.047(5) Uiso 1 1 d . . .
O17 O -0.0962(7) 0.4893(4) 0.6393(5) 0.017(3) Uiso 1 1 d . . .
O97 O -0.2418(8) 0.6506(4) 0.6434(6) 0.023(3) Uiso 1 1 d . . .
O24 O -0.2946(8) 0.5328(4) 0.7292(6) 0.026(3) Uiso 1 1 d . . .
O49 O 0.3156(8) 0.6085(4) 0.6710(6) 0.020(3) Uiso 1 1 d . . .
O83 O 0.1349(8) 0.6925(4) 0.7409(6) 0.025(3) Uiso 1 1 d . . .
O93 O 0.0090(9) 0.6677(5) 0.8921(7) 0.034(4) Uiso 1 1 d . . .
O88 O 0.0140(10) 0.7496(5) 0.5656(7) 0.039(4) Uiso 1 1 d . . .
O59 O 0.3729(9) 0.4329(4) 0.8084(6) 0.031(4) Uiso 1 1 d . . .
O114 O -0.3054(9) 0.7674(5) 0.6988(7) 0.034(4) Uiso 1 1 d . . .
O30 O 0.2246(9) 0.3921(5) 0.8068(7) 0.034(4) Uiso 1 1 d . . .
O22 O -0.2154(9) 0.4505(4) 0.5737(6) 0.030(4) Uiso 1 1 d . . .
O109 O -0.1485(9) 0.7715(4) 0.6975(6) 0.032(4) Uiso 1 1 d . . .
O100 O -0.0089(8) 0.7297(4) 0.7138(6) 0.024(3) Uiso 1 1 d . . .
O54 O 0.2774(8) 0.6528(4) 0.7620(6) 0.022(3) Uiso 1 1 d . . .
O66 O 0.3893(8) 0.6702(4) 0.7104(6) 0.021(3) Uiso 1 1 d . . .
O104 O 0.0620(9) 0.7904(5) 0.7458(7) 0.036(4) Uiso 1 1 d . . .
O80 O 0.6426(9) 0.5095(5) 0.8276(7) 0.037(4) Uiso 1 1 d . . .
O13 O 0.0395(8) 0.6149(4) 0.7179(6) 0.021(3) Uiso 1 1 d . . .
O15 O 0.0986(8) 0.5768(4) 0.8058(6) 0.021(3) Uiso 1 1 d . . .
O11 O 0.1578(7) 0.5110(4) 0.6832(5) 0.016(3) Uiso 1 1 d . . .
O14 O 0.1919(8) 0.5739(4) 0.7398(6) 0.023(3) Uiso 1 1 d . . .
O8 O 0.0803(8) 0.5685(4) 0.6283(6) 0.020(3) Uiso 1 1 d . . .
O9 O -0.0563(8) 0.5704(4) 0.6544(6) 0.021(3) Uiso 1 1 d . . .
O10 O 0.1530(8) 0.6303(4) 0.6727(6) 0.023(3) Uiso 1 1 d . . .
O12 O 0.0405(7) 0.5302(4) 0.7248(6) 0.018(3) Uiso 1 1 d . . .
O6 O 0.0783(9) 0.6340(5) 0.5587(7) 0.036(4) Uiso 1 1 d . . .
O7 O 0.1907(8) 0.6038(4) 0.5731(6) 0.028(4) Uiso 1 1 d . . .
O5 O -0.0600(10) 0.5975(5) 0.5471(7) 0.044(5) Uiso 1 1 d . . .
O3 O 0.2002(10) 0.5263(5) 0.5829(7) 0.043(4) Uiso 1 1 d . . .
C1 C 0.1345(19) 0.6206(10) 0.5436(14) 0.062(6) Uiso 1 1 d . . .
Na3 Na 0.3335(6) 0.7806(3) 0.8004(4) 0.044(3) Uiso 1 1 d . . .
Na14 Na -0.4035(4) 0.5729(2) 0.7071(3) 0.0182(17) Uiso 1 1 d . . .
Na5 Na 0.7248(9) 0.6981(4) 0.8163(6) 0.083(4) Uiso 1 1 d . . .
Na1 Na -0.0671(5) 0.8922(3) 0.7667(4) 0.036(2) Uiso 1 1 d . . .
Na10 Na 0.3493(6) 0.3720(3) 0.8360(5) 0.051(3) Uiso 1 1 d . . .
Na15 Na -0.2034(9) 0.5889(4) 0.9232(6) 0.085(4) Uiso 1 1 d . . .
Na6 Na 0.2467(11) 0.6887(5) 1.0004(8) 0.108(6) Uiso 1 1 d . . .
Na8 Na 0.7351(7) 0.4620(4) 0.8428(5) 0.065(3) Uiso 1 1 d . . .
Na13 Na -0.0549(6) 0.2543(3) 0.8064(4) 0.048(3) Uiso 1 1 d . . .
OW37 O 0.0784(11) 0.2423(5) 0.8217(8) 0.047(5) Uiso 1 1 d . . .
OW9 O 0.3399(10) 0.7985(5) 0.7121(7) 0.039(4) Uiso 1 1 d . . .
OW8 O 0.2935(10) 0.8418(5) 0.8170(7) 0.045(5) Uiso 1 1 d . . .
OW3 O 0.0668(9) 0.9022(5) 0.7952(7) 0.035(4) Uiso 1 1 d . . .
OW1 O -0.0809(9) 0.9518(4) 0.8024(6) 0.030(4) Uiso 1 1 d . . .
OW41 O -0.2572(11) 0.5808(5) 0.8339(8) 0.050(5) Uiso 1 1 d . . .
OW4 O -0.0525(11) 0.8561(5) 0.8476(8) 0.051(5) Uiso 1 1 d . . .
OW38 O -0.0716(9) 0.1919(5) 0.8254(7) 0.035(4) Uiso 1 1 d . . .
OW28 O 0.3516(9) 0.3526(5) 0.7512(7) 0.036(4) Uiso 1 1 d . . .
OW10 O 0.4630(13) 0.7945(7) 0.8360(10) 0.072(7) Uiso 1 1 d . . .
OW40 O -0.4320(12) 0.5649(6) 0.6158(9) 0.062(6) Uiso 1 1 d . . .
OW43 O -0.2949(14) 0.6371(7) 0.9346(10) 0.075(7) Uiso 1 1 d . . .
OW44 O -0.2846(16) 0.5408(8) 0.9438(11) 0.093(8) Uiso 1 1 d . . .
OW36 O -0.0561(18) 0.2955(9) 0.8865(13) 0.109(10) Uiso 1 1 d . . .
OW2 O -0.0687(16) 0.9149(8) 0.6800(11) 0.095(9) Uiso 1 1 d . . .
OW30 O 0.3066(11) 0.3089(5) 0.8515(8) 0.047(5) Uiso 1 1 d . . .
OW29 O 0.475(2) 0.3549(11) 0.8737(15) 0.142(13) Uiso 1 1 d . . .
OW11 O 0.288(3) 0.7605(14) 0.877(2) 0.075(14) Uiso 0.5 1 d P . .
OW20 O 0.204(2) 0.6283(11) 1.0062(16) 0.050(10) Uiso 0.5 1 d P . .
OW39 O -0.060(3) 0.2377(13) 0.7147(19) 0.067(13) Uiso 0.5 1 d P . .
OW19 O 0.348(3) 0.6768(16) 1.074(2) 0.099(18) Uiso 0.5 1 d P . .
Na4 Na 0.5136(9) 0.6789(4) 0.5856(6) 0.081(4) Uiso 1 1 d . . .
Na9 Na 0.5282(10) 0.4557(5) 0.6070(7) 0.103(5) Uiso 1 1 d . . .
OW52 O 0.2268(10) 0.6953(5) 0.6478(7) 0.042(4) Uiso 1 1 d . . .
OW56 O 0.2359(10) 0.4449(5) 0.6753(7) 0.044(5) Uiso 1 1 d . . .
OW24 O 0.6226(14) 0.4975(7) 0.5954(10) 0.073(7) Uiso 1 1 d . . .
OW12 O 0.6121(12) 0.6339(6) 0.5831(9) 0.064(6) Uiso 1 1 d . . .
Na11 Na 0.0912(16) 0.3255(8) 0.5822(11) 0.071(8) Uiso 0.5 1 d P . .
OW25 O 0.6273(18) 0.4037(9) 0.6002(13) 0.110(10) Uiso 1 1 d . . .
OW7 O 0.0996(17) 0.8156(8) 0.8574(12) 0.101(9) Uiso 1 1 d . . .
Na2 Na 0.0880(16) 0.8752(8) 0.8833(11) 0.070(7) Uiso 0.5 1 d P . .
OW27 O 0.428(2) 0.4160(10) 0.5998(15) 0.046(9) Uiso 0.5 1 d P . .
OW15 O 0.417(2) 0.7297(11) 0.5753(16) 0.148(14) Uiso 1 1 d . . .
OW13 O 0.610(2) 0.7206(12) 0.5665(16) 0.154(15) Uiso 1 1 d . . .
OW14 O 0.463(3) 0.6693(14) 0.4953(19) 0.074(14) Uiso 0.5 1 d P . .
OW5 O 0.226(3) 0.8900(14) 0.897(2) 0.075(14) Uiso 0.5 1 d P . .
OW26 O 0.487(4) 0.4613(17) 0.513(2) 0.11(2) Uiso 0.5 1 d P . .
Na12 Na 0.0471(14) 0.2939(7) 0.9579(10) 0.149(8) Uiso 1 1 d . . .
OW32 O 0.1023(16) 0.3403(8) 0.9056(12) 0.096(9) Uiso 1 1 d . . .
OW6 O 0.105(2) 0.8548(11) 0.9735(15) 0.140(13) Uiso 1 1 d . . .
OW42 O -0.121(2) 0.6088(10) 1.0012(15) 0.043(9) Uiso 0.5 1 d P . .
OW18 O 0.326(3) 0.7436(13) 0.9984(19) 0.071(13) Uiso 0.5 1 d P . .
OW57 O -0.2188(11) 0.5673(6) 0.6118(8) 0.052(5) Uiso 1 1 d . . .
Na17 Na -0.2099(15) 0.6537(7) 1.0210(10) 0.156(9) Uiso 1 1 d . . .
OW35 O -0.004(2) 0.3432(10) 1.0025(14) 0.125(11) Uiso 1 1 d . . .
OW33 O 0.154(2) 0.2977(10) 1.0284(14) 0.124(11) Uiso 1 1 d . . .
Na16 Na -0.2883(18) 0.5564(9) 1.0168(13) 0.085(9) Uiso 0.5 1 d P . .
OW55 O -0.285(2) 0.8037(10) 0.8071(14) 0.125(12) Uiso 1 1 d . . .
O0AA O 0.1059(18) 0.5971(9) 0.9122(13) 0.114(10) Uiso 1 1 d . . .
OW34 O -0.010(2) 0.2535(12) 1.0107(17) 0.161(15) Uiso 1 1 d . . .
OW54 O -0.3228(15) 0.8441(8) 0.8805(11) 0.088(8) Uiso 1 1 d . . .
Na18 Na -0.3495(15) 0.4438(8) 0.5236(11) 0.069(7) Uiso 0.5 1 d P . .
C2 C 0.1362(19) 0.6226(9) 0.4849(14) 0.062(6) Uiso 1 1 d . . .
O2 O 0.0848(16) 0.4951(8) 0.5742(12) 0.021(8) Uiso 0.47(2) 1 d P A 1
O4 O -0.0571(17) 0.5343(9) 0.5543(13) 0.025(8) Uiso 0.47(2) 1 d P A 1
O1 O 0.0105(17) 0.5073(8) 0.5778(12) 0.032(8) Uiso 0.53(2) 1 d P A 2
C3 C -0.072(2) 0.5630(12) 0.5252(18) 0.019(10) Uiso 0.47(2) 1 d P A 1
C5 C 0.144(2) 0.5045(12) 0.5547(18) 0.021(10) Uiso 0.47(2) 1 d P A 1
C4 C -0.112(3) 0.5585(14) 0.468(2) 0.031(12) Uiso 0.47(2) 1 d P A 1
C6 C 0.159(3) 0.4866(14) 0.505(2) 0.031(12) Uiso 0.47(2) 1 d P A 1
OW49 O -0.3196(19) 0.3954(9) 0.4669(13) 0.119(11) Uiso 1 1 d . . .
OW61 O 0.2621(19) 0.6549(9) 1.1510(13) 0.119(11) Uiso 1 1 d . . .
Na7 Na 0.297(2) 0.5783(12) 1.0265(17) 0.119(13) Uiso 0.5 1 d P . .
OW59 O -0.202(4) 0.4789(18) 0.987(3) 0.25(3) Uiso 1 1 d . . .
OW53 O 0.177(5) 0.782(2) 0.952(3) 0.17(3) Uiso 0.5 1 d P . .
OW47 O -0.289(3) 0.6973(16) 1.046(2) 0.093(17) Uiso 0.5 1 d P . .
OW60 O -0.062(3) 0.4581(17) 1.006(2) 0.23(2) Uiso 1 1 d . . .
OW46 O -0.248(2) 0.6071(12) 1.0682(17) 0.056(11) Uiso 0.5 1 d P . .
OW23 O 0.701(3) 0.4132(14) 0.878(2) 0.075(14) Uiso 0.5 1 d P . .
OW16 O 0.698(3) 0.7143(16) 0.896(2) 0.095(17) Uiso 0.5 1 d P . .
OW48 O -0.327(3) 0.4858(14) 0.463(2) 0.076(14) Uiso 0.5 1 d P . .
OW50 O 0.015(3) 0.6952(15) 0.491(2) 0.087(16) Uiso 0.5 1 d P . .
OW21 O 0.426(3) 0.6088(13) 1.0451(18) 0.065(12) Uiso 0.5 1 d P . .
OW31 O 0.149(3) 0.3529(14) 0.528(2) 0.080(15) Uiso 0.5 1 d P . .
OW58 O -0.316(3) 0.5555(15) 0.511(2) 0.20(2) Uiso 1 1 d . . .
OW51 O 0.315(4) 0.658(2) 0.453(3) 0.13(2) Uiso 0.5 1 d P . .
OW45 O -0.362(4) 0.5842(18) 1.082(3) 0.11(2) Uiso 0.5 1 d P . .
OW17 O 0.180(5) 0.720(2) 1.060(3) 0.15(3) Uiso 0.5 1 d P . .
OW22 O 0.294(3) 0.5372(17) 1.071(2) 0.101(18) Uiso 0.5 1 d P . .
OW63 O 0.117(2) 0.6005(12) 0.9938(18) 0.063(12) Uiso 0.5 1 d P . .
OW62 O 0.449(2) 0.5322(11) 1.0598(17) 0.056(11) Uiso 0.5 1 d P . .
OW64 O 0.282(3) 0.8009(14) 0.954(2) 0.079(14) Uiso 0.5 1 d P . .

loop_
_atom_site_aniso_label
_atom_site_aniso_U_11
_atom_site_aniso_U_22
_atom_site_aniso_U_33
_atom_site_aniso_U_23
_atom_site_aniso_U_13
_atom_site_aniso_U_12
U2 0.0104(3) 0.0103(4) 0.0301(5) -0.0008(3) 0.0069(3) 0.0004(3)
U6 0.0105(3) 0.0142(4) 0.0323(5) -0.0049(3) 0.0055(3) 0.0003(3)
U3 0.0122(3) 0.0111(4) 0.0322(5) -0.0016(3) 0.0047(3) 0.0016(3)
U4 0.0148(4) 0.0150(4) 0.0261(5) -0.0013(3) 0.0060(3) -0.0037(3)
U1 0.0108(3) 0.0107(4) 0.0313(5) -0.0022(3) 0.0060(3) 0.0000(3)
U5 0.0128(3) 0.0163(4) 0.0304(5) -0.0049(3) 0.0061(3) -0.0018(3)
W17 0.0116(4) 0.0132(4) 0.0368(6) 0.0024(4) 0.0065(4) -0.0026(3)
W15 0.0153(4) 0.0143(4) 0.0378(6) 0.0053(4) 0.0025(4) -0.0010(3)
W5 0.0116(4) 0.0181(4) 0.0299(5) -0.0011(4) 0.0033(3) -0.0032(3)
W8 0.0174(4) 0.0227(5) 0.0273(5) 0.0024(4) 0.0044(4) -0.0033(3)
W16 0.0123(4) 0.0118(4) 0.0336(5) -0.0016(4) 0.0063(3) 0.0027(3)
W2 0.0151(4) 0.0136(4) 0.0372(6) 0.0035(4) 0.0052(4) -0.0029(3)
W6 0.0175(4) 0.0104(4) 0.0330(5) -0.0013(4) 0.0069(4) -0.0001(3)
W11 0.0110(4) 0.0169(4) 0.0357(6) 0.0015(4) 0.0032(4) 0.0019(3)
W4 0.0097(4) 0.0198(4) 0.0345(6) -0.0006(4) 0.0066(4) -0.0005(3)
W1 0.0115(4) 0.0201(4) 0.0369(6) 0.0024(4) 0.0064(4) -0.0032(3)
W7 0.0133(4) 0.0128(4) 0.0367(6) 0.0017(4) 0.0058(4) -0.0016(3)
W12 0.0094(4) 0.0162(4) 0.0393(6) -0.0045(4) 0.0052(4) -0.0010(3)
W18 0.0109(4) 0.0130(4) 0.0500(6) -0.0058(4) 0.0063(4) -0.0005(3)
W3 0.0195(4) 0.0277(5) 0.0293(5) 0.0035(4) 0.0086(4) -0.0047(4)
W10 0.0157(4) 0.0360(5) 0.0293(6) -0.0047(4) 0.0010(4) -0.0037(4)
W27 0.0108(4) 0.0198(4) 0.0461(6) -0.0097(4) 0.0077(4) 0.0002(3)
W9 0.0206(4) 0.0282(5) 0.0288(5) -0.0017(4) 0.0086(4) 0.0008(4)
W26 0.0140(4) 0.0179(4) 0.0472(6) -0.0039(4) 0.0033(4) 0.0050(3)
W14 0.0231(5) 0.0475(6) 0.0246(6) 0.0008(5) 0.0032(4) -0.0114(4)
W20 0.0169(4) 0.0126(4) 0.0713(8) -0.0108(5) 0.0059(5) 0.0027(3)
W25 0.0224(4) 0.0117(4) 0.0590(7) 0.0002(4) 0.0124(4) 0.0019(3)
W13 0.0156(4) 0.0445(6) 0.0324(6) -0.0149(5) 0.0047(4) -0.0014(4)
W23 0.0201(4) 0.0283(5) 0.0484(7) -0.0192(5) 0.0065(4) 0.0015(4)
W22 0.0245(5) 0.0303(5) 0.0367(6) -0.0125(4) 0.0121(4) -0.0011(4)
W24 0.0140(4) 0.0122(4) 0.0717(8) -0.0082(5) 0.0096(4) -0.0006(3)
W21 0.0128(4) 0.0196(5) 0.0657(8) -0.0150(5) 0.0067(4) 0.0040(3)
W19 0.0201(4) 0.0290(5) 0.0606(8) -0.0234(5) 0.0104(5) 0.0012(4)
As1 0.0078(9) 0.0158(10) 0.0205(12) -0.0001(8) 0.0033(8) -0.0005(7)
As2 0.0117(9) 0.0127(10) 0.0181(11) -0.0025(8) 0.0035(8) 0.0000(7)
As3 0.0086(9) 0.0162(10) 0.0368(14) -0.0081(10) 0.0052(9) 0.0004(8)

loop_
_atom_type_symbol
_atom_type_description
_atom_type_scat_dispersion_real
_atom_type_scat_dispersion_imag
_atom_type_scat_source
As As 0.0499 2.0058 'International Tables Vol C Tables 4.2.6.8 and 6.1.1.4'
C C 0.0033 0.0016 'International Tables Vol C Tables 4.2.6.8 and 6.1.1.4'
Na Na 0.0362 0.0249 'International Tables Vol C Tables 4.2.6.8 and 6.1.1.4'
O O 0.0106 0.0060 'International Tables Vol C Tables 4.2.6.8 and 6.1.1.4'
U U -9.6767 9.6646 'International Tables Vol C Tables 4.2.6.8 and 6.1.1.4'
W W -0.8490 6.8722 'International Tables Vol C Tables 4.2.6.8 and 6.1.1.4'

loop_
_geom_angle_atom_site_label_1
_geom_angle_atom_site_label_2
_geom_angle_atom_site_label_3
_geom_angle
_geom_angle_site_symmetry_1
_geom_angle_site_symmetry_3
U6 U2 U4 60.31(2) . .
U3 U2 U6 60.49(2) . .
U3 U2 U4 91.49(2) . .
U1 U2 U6 89.51(2) . .
U1 U2 U3 60.085(19) . .
U1 U2 U4 60.29(2) . .
O50 U2 U6 117.0(4) . .
O50 U2 U3 173.1(4) . .
O50 U2 U4 81.9(4) . .
O50 U2 U1 114.4(3) . .
O50 U2 O11 77.8(5) . .
O50 U2 O10 143.5(5) . .
O50 U2 O7 115.2(5) . .
O50 U2 O3 74.0(6) . .
O49 U2 U6 83.1(3) . .
O49 U2 U3 114.3(3) . .
O49 U2 U4 116.6(4) . .
O49 U2 U1 172.4(3) . .
O49 U2 O50 70.8(5) . .
O49 U2 O11 143.6(5) . .
O49 U2 O10 78.4(5) . .
O49 U2 O7 77.3(5) . .
O49 U2 O3 113.6(5) . .
O11 U2 U6 95.7(3) . .
O11 U2 U3 95.9(3) . .
O11 U2 U4 39.1(3) . .
O11 U2 U1 38.6(3) . .
O14 U2 U6 31.0(4) . .
O14 U2 U3 80.3(4) . .
O14 U2 U4 30.7(4) . .
O14 U2 U1 79.0(4) . .
O14 U2 O50 94.8(5) . .
O14 U2 O49 95.3(5) . .
O14 U2 O11 69.2(5) . .
O14 U2 O10 68.6(5) . .
O14 U2 O7 143.7(5) . .
O14 U2 O3 142.3(6) . .
O8 U2 U6 82.1(4) . .
O8 U2 U3 31.7(4) . .
O8 U2 U4 82.8(4) . .
O8 U2 U1 31.5(4) . .
O8 U2 O50 144.2(5) . .
O8 U2 O49 144.5(5) . .
O8 U2 O11 70.0(5) . .
O8 U2 O14 88.2(5) . .
O8 U2 O10 70.1(5) . .
O8 U2 O7 79.2(5) . .
O8 U2 O3 81.9(5) . .
O10 U2 U6 38.1(3) . .
O10 U2 U3 38.7(3) . .
O10 U2 U4 95.3(3) . .
O10 U2 U1 94.8(3) . .
O10 U2 O11 121.6(5) . .
O10 U2 O3 138.3(5) . .
O7 U2 U6 113.0(4) . .
O7 U2 U3 71.2(3) . .
O7 U2 U4 161.7(3) . .
O7 U2 U1 104.4(4) . .
O7 U2 O11 134.3(5) . .
O7 U2 O10 75.1(5) . .
O7 U2 O3 69.7(6) . .
O3 U2 U6 162.9(4) . .
O3 U2 U3 106.9(4) . .
O3 U2 U4 111.6(4) . .
O3 U2 U1 73.7(4) . .
O3 U2 O11 73.2(5) . .
U2 U6 U3 59.25(2) . .
U2 U6 U4 60.08(2) . .
U2 U6 U5 90.35(2) . .
U3 U6 U4 90.63(2) . .
U3 U6 U5 59.97(2) . .
U4 U6 U5 61.857(19) . .
O84 U6 U2 169.2(4) . .
O84 U6 U3 111.4(4) . .
O84 U6 U4 117.4(4) . .
O84 U6 U5 79.7(4) . .
O84 U6 O53 77.6(5) . .
O84 U6 O83 68.9(5) . .
O84 U6 O54 112.5(5) . .
O84 U6 O15 80.1(5) . .
O84 U6 O10 137.8(5) . .
O53 U6 U2 110.8(3) . .
O53 U6 U3 168.0(4) . .
O53 U6 U4 78.0(4) . .
O53 U6 U5 116.2(3) . .
O53 U6 O83 114.8(5) . .
O53 U6 O15 79.2(5) . .
O53 U6 O10 138.6(5) . .
O83 U6 U2 111.5(4) . .
O83 U6 U3 76.5(4) . .
O83 U6 U4 167.1(4) . .
O83 U6 U5 110.7(3) . .
O83 U6 O15 141.0(5) . .
O83 U6 O10 74.4(5) . .
O54 U6 U2 77.4(4) . .
O54 U6 U3 112.4(4) . .
O54 U6 U4 110.7(3) . .
O54 U6 U5 167.7(4) . .
O54 U6 O53 69.1(5) . .
O54 U6 O83 74.6(5) . .
O54 U6 O15 141.5(5) . .
O54 U6 O10 75.7(5) . .
O13 U6 U2 78.6(4) . .
O13 U6 U3 30.6(4) . .
O13 U6 U4 80.3(4) . .
O13 U6 U5 30.7(4) . .
O13 U6 O84 90.7(5) . .
O13 U6 O53 146.9(5) . .
O13 U6 O83 88.6(5) . .
O13 U6 O54 142.9(5) . .
O13 U6 O15 68.2(5) . .
O13 U6 O10 67.9(5) . .
O15 U6 U2 94.7(3) . .
O15 U6 U3 94.3(3) . .
O15 U6 U4 39.0(3) . .
O15 U6 U5 38.3(3) . .
O14 U6 U2 31.3(4) . .
O14 U6 U3 79.4(4) . .
O14 U6 U4 30.2(4) . .
O14 U6 U5 80.2(4) . .
O14 U6 O84 147.6(5) . .
O14 U6 O53 88.8(5) . .
O14 U6 O83 142.7(5) . .
O14 U6 O54 89.1(5) . .
O14 U6 O13 84.8(5) . .
O14 U6 O15 68.4(5) . .
O14 U6 O10 69.1(5) . .
O10 U6 U2 38.3(3) . .
O10 U6 U3 37.8(3) . .
O10 U6 U4 95.2(3) . .
O10 U6 U5 94.7(3) . .
O10 U6 O15 120.2(5) . .
U2 U3 U6 60.26(2) . .
U2 U3 U1 59.837(18) . .
U2 U3 U5 91.13(2) . .
U6 U3 U5 60.31(2) . .
U1 U3 U6 89.24(2) . .
U1 U3 U5 60.05(2) . .
O87 U3 U2 173.4(4) . .
O87 U3 U6 117.5(4) . .
O87 U3 U1 114.8(4) . .
O87 U3 U5 82.5(4) . .
O87 U3 O82 70.2(5) . .
O87 U3 O9 78.3(5) . .
O87 U3 O10 143.3(5) . .
O87 U3 O6 114.9(5) . .
O87 U3 O5 74.6(6) . .
O82 U3 U2 114.9(3) . .
O82 U3 U6 84.9(4) . .
O82 U3 U1 173.7(4) . .
O82 U3 U5 118.3(4) . .
O82 U3 O9 144.1(5) . .
O82 U3 O10 79.2(5) . .
O82 U3 O6 76.2(5) . .
O82 U3 O5 112.1(6) . .
O13 U3 U2 79.9(4) . .
O13 U3 U6 31.2(4) . .
O13 U3 U1 78.4(4) . .
O13 U3 U5 30.5(4) . .
O13 U3 O87 95.5(5) . .
O13 U3 O82 97.5(5) . .
O13 U3 O8 87.6(5) . .
O13 U3 O9 68.4(5) . .
O13 U3 O10 68.5(5) . .
O13 U3 O6 143.7(5) . .
O13 U3 O5 142.4(6) . .
O8 U3 U2 31.5(3) . .
O8 U3 U6 81.8(4) . .
O8 U3 U1 31.4(3) . .
O8 U3 U5 82.5(4) . .
O8 U3 O87 144.4(5) . .
O8 U3 O82 144.6(5) . .
O8 U3 O9 70.0(5) . .
O8 U3 O10 70.2(5) . .
O8 U3 O6 79.1(5) . .
O8 U3 O5 81.4(6) . .
O9 U3 U2 95.6(3) . .
O9 U3 U6 95.2(3) . .
O9 U3 U1 38.7(3) . .
O9 U3 U5 38.6(3) . .
O9 U3 O10 121.3(5) . .
O9 U3 O5 74.1(6) . .
O10 U3 U2 39.0(3) . .
O10 U3 U6 37.8(3) . .
O10 U3 U1 94.8(3) . .
O10 U3 U5 95.1(3) . .
O10 U3 O5 137.6(5) . .
O6 U3 U2 71.2(4) . .
O6 U3 U6 112.9(4) . .
O6 U3 U1 104.2(4) . .
O6 U3 U5 161.3(4) . .
O6 U3 O9 134.5(5) . .
O6 U3 O10 75.2(5) . .
O6 U3 O5 68.9(6) . .
O5 U3 U2 106.1(4) . .
O5 U3 U6 162.4(4) . .
O5 U3 U1 73.6(4) . .
O5 U3 U5 112.1(4) . .
U2 U4 U6 59.61(2) . .
U2 U4 U5 88.52(2) . .
U6 U4 U5 59.128(19) . .
U1 U4 U2 58.99(2) . .
U1 U4 U6 88.37(2) . .
U1 U4 U5 58.67(2) . .
O52 U4 U2 77.3(4) . .
O52 U4 U6 112.7(4) . .
O52 U4 U1 111.8(4) . .
O52 U4 U5 165.8(4) . .
O52 U4 O20 116.9(5) . .
O52 U4 O15 144.2(5) . .
O52 U4 O11 75.1(5) . .
O52 U4 O12 140.7(5) . .
O20 U4 U2 165.3(3) . .
O20 U4 U6 114.0(3) . .
O20 U4 U1 109.4(3) . .
O20 U4 U5 77.2(3) . .
O20 U4 O15 76.5(5) . .
O20 U4 O11 137.6(4) . .
O20 U4 O12 88.0(5) . .
O21 U4 U2 114.3(4) . .
O21 U4 U6 166.9(4) . .
O21 U4 U1 78.8(4) . .
O21 U4 U5 111.0(3) . .
O21 U4 O52 74.9(5) . .
O21 U4 O20 68.9(5) . .
O21 U4 O15 138.2(5) . .
O21 U4 O11 76.8(5) . .
O21 U4 O12 88.3(5) . .
O51 U4 U2 112.7(4) . .
O51 U4 U6 81.5(4) . .
O51 U4 U1 169.5(4) . .
O51 U4 U5 117.2(4) . .
O51 U4 O52 70.1(5) . .
O51 U4 O20 77.6(5) . .
O51 U4 O21 111.5(5) . .
O51 U4 O15 82.0(5) . .
O51 U4 O11 139.9(5) . .
O51 U4 O12 148.6(5) . .
O15 U4 U2 94.1(3) . .
O15 U4 U6 38.8(3) . .
O15 U4 U1 91.9(3) . .
O15 U4 U5 36.4(3) . .
O11 U4 U2 38.6(3) . .
O11 U4 U6 94.6(3) . .
O11 U4 U1 37.8(3) . .
O11 U4 U5 93.4(3) . .
O11 U4 O15 118.9(4) . .
O14 U4 U2 31.0(4) . .
O14 U4 U6 30.1(4) . .
O14 U4 U1 78.0(4) . .
O14 U4 U5 77.7(4) . .
O14 U4 O52 90.3(5) . .
O14 U4 O20 144.1(5) . .
O14 U4 O21 145.2(5) . .
O14 U4 O51 91.8(5) . .
O14 U4 O15 68.1(5) . .
O14 U4 O11 69.0(5) . .
O14 U4 O12 83.7(5) . .
O12 U4 U2 77.8(3) . .
O12 U4 U6 79.2(3) . .
O12 U4 U1 29.0(3) . .
O12 U4 U5 31.5(3) . .
O12 U4 O15 67.5(5) . .
O12 U4 O11 66.5(4) . .
U2 U1 U3 60.078(19) . .
U2 U1 U5 91.67(2) . .
U3 U1 U5 60.72(2) . .
O16 U1 U2 113.8(3) . .
O16 U1 U3 173.0(3) . .
O16 U1 U5 118.1(3) . .
O16 U1 O11 76.5(4) . .
O16 U1 O9 145.0(5) . .
O16 U1 O2 75.5(8) . .
O16 U1 O4 115.4(8) . .
O17 U1 U2 174.2(3) . .
O17 U1 U3 114.8(3) . .
O17 U1 U5 83.1(3) . .
O17 U1 O16 71.1(5) . .
O17 U1 O11 143.7(5) . .
O17 U1 O9 78.6(5) . .
O17 U1 O2 113.6(8) . .
O17 U1 O4 75.6(8) . .
O11 U1 U2 39.5(3) . .
O11 U1 U3 96.7(3) . .
O11 U1 U5 98.3(3) . .
O11 U1 O9 124.2(5) . .
O11 U1 O2 72.4(8) . .
O11 U1 O4 134.9(8) . .
O8 U1 U2 31.6(3) . .
O8 U1 U3 31.6(3) . .
O8 U1 U5 83.3(4) . .
O8 U1 O16 143.5(5) . .
O8 U1 O17 144.3(5) . .
O8 U1 O11 71.0(5) . .
O8 U1 O9 70.1(5) . .
O8 U1 O2 79.2(8) . .
O8 U1 O4 78.7(8) . .
O9 U1 U2 95.8(3) . .
O9 U1 U3 38.7(3) . .
O9 U1 U5 39.1(3) . .
O9 U1 O2 134.5(8) . .
O9 U1 O4 72.0(8) . .
O12 U1 U2 82.1(4) . .
O12 U1 U3 81.5(4) . .
O12 U1 U5 31.7(4) . .
O12 U1 O16 94.6(5) . .
O12 U1 O17 94.7(5) . .
O12 U1 O11 71.6(5) . .
O12 U1 O8 90.7(5) . .
O12 U1 O9 70.4(5) . .
O12 U1 O2 144.1(8) . .
O12 U1 O4 142.3(8) . .
O2 U1 U2 71.3(7) . .
O2 U1 U3 104.3(7) . .
O2 U1 U5 162.0(7) . .
O2 U1 O4 69.6(10) . .
O4 U1 U2 104.0(7) . .
O4 U1 U3 70.5(7) . .
O4 U1 U5 110.6(7) . .
O1 U1 U2 94.5(10) . .
O1 U1 U3 96.0(10) . .
O1 U1 U5 148.3(10) . .
O1 U1 O16 87.6(11) . .
O1 U1 O17 88.6(10) . .
O1 U1 O11 106.2(10) . .
O1 U1 O8 85.9(11) . .
O1 U1 O9 109.2(11) . .
O1 U1 O12 176.5(11) . .
U6 U5 U4 59.015(18) . .
U3 U5 U6 59.72(2) . .
U3 U5 U4 88.86(2) . .
U1 U5 U6 88.44(2) . .
U1 U5 U3 59.23(2) . .
U1 U5 U4 58.90(2) . .
O19 U5 U6 115.9(4) . .
O19 U5 U3 168.2(4) . .
O19 U5 U4 79.9(4) . .
O19 U5 U1 111.1(4) . .
O19 U5 O86 114.2(5) . .
O19 U5 O15 78.8(5) . .
O19 U5 O9 138.8(5) . .
O85 U5 U6 79.1(4) . .
O85 U5 U3 110.6(4) . .
O85 U5 U4 115.8(4) . .
O85 U5 U1 167.1(4) . .
O85 U5 O19 77.8(5) . .
O85 U5 O18 114.6(5) . .
O85 U5 O86 70.6(5) . .
O85 U5 O15 79.8(5) . .
O85 U5 O9 138.5(5) . .
O85 U5 O12 147.9(5) . .
O18 U5 U6 166.3(3) . .
O18 U5 U3 112.9(4) . .
O18 U5 U4 111.5(3) . .
O18 U5 U1 77.9(3) . .
O18 U5 O19 68.8(5) . .
O18 U5 O86 74.5(5) . .
O18 U5 O15 139.6(5) . .
O18 U5 O9 76.2(5) . .
O86 U5 U6 112.5(3) . .
O86 U5 U3 77.0(3) . .
O86 U5 U4 165.8(3) . .
O86 U5 U1 111.9(3) . .
O86 U5 O15 143.3(5) . .
O86 U5 O9 74.9(5) . .
O13 U5 U6 30.9(4) . .
O13 U5 U3 30.2(4) . .
O13 U5 U4 77.9(4) . .
O13 U5 U1 77.5(4) . .
O13 U5 O19 146.8(5) . .
O13 U5 O85 90.0(5) . .
O13 U5 O18 143.0(5) . .
O13 U5 O86 89.7(5) . .
O13 U5 O15 68.7(5) . .
O13 U5 O9 67.3(5) . .
O13 U5 O12 83.6(5) . .
O15 U5 U6 38.6(3) . .
O15 U5 U3 94.3(3) . .
O15 U5 U4 36.8(3) . .
O15 U5 U1 92.5(3) . .
O15 U5 O9 119.0(5) . .
O9 U5 U6 93.9(3) . .
O9 U5 U3 37.8(3) . .
O9 U5 U4 93.8(3) . .
O9 U5 U1 38.3(3) . .
O12 U5 U6 79.5(3) . .
O12 U5 U3 78.0(3) . .
O12 U5 U4 32.2(3) . .
O12 U5 U1 28.6(3) . .
O12 U5 O19 90.5(5) . .
O12 U5 O18 87.8(5) . .
O12 U5 O86 140.4(5) . .
O12 U5 O15 68.6(5) . .
O12 U5 O9 66.6(5) . .
O55 W17 O67 167.0(6) . .
O55 W17 O56 101.0(7) . .
O55 W17 O70 97.9(7) . .
O55 W17 O49 105.4(7) . .
O55 W17 O66 99.3(7) . .
O55 W17 Na14 89.5(6) . 1_655
O67 W17 Na14 86.8(3) . 1_655
O56 W17 O67 84.6(5) . .
O56 W17 O70 83.5(6) . .
O56 W17 Na14 42.5(4) . 1_655
O70 W17 O67 70.9(5) . .
O70 W17 Na14 44.4(4) . 1_655
O49 W17 O67 86.0(6) . .
O49 W17 O56 91.2(6) . .
O49 W17 O70 156.7(6) . .
O49 W17 O66 91.3(6) . .
O49 W17 Na14 133.7(5) . 1_655
O66 W17 O67 73.9(5) . .
O66 W17 O56 158.1(6) . .
O66 W17 O70 85.6(6) . .
O66 W17 Na14 130.0(4) . 1_655
O72 W15 O68 70.8(5) . .
O52 W15 O72 156.4(6) . .
O52 W15 O68 85.8(6) . .
O52 W15 O58 92.2(6) . .
O52 W15 O60 90.9(7) . .
O58 W15 O72 84.1(6) . .
O58 W15 O68 73.6(5) . .
O60 W15 O72 85.0(6) . .
O60 W15 O68 86.3(6) . .
O60 W15 O58 159.4(6) . .
O59 W15 O72 98.1(7) . .
O59 W15 O68 165.3(6) . .
O59 W15 O52 105.5(7) . .
O59 W15 O58 96.3(7) . .
O59 W15 O60 102.6(7) . .
O33 W5 O37 86.2(6) . .
O33 W5 O34 84.6(5) . .
O33 W5 O23 158.9(6) . .
O37 W5 O34 71.2(5) . .
O23 W5 O37 84.2(6) . .
O23 W5 O34 74.5(5) . .
O17 W5 O33 90.7(6) . .
O17 W5 O37 158.0(6) . .
O17 W5 O34 86.9(5) . .
O17 W5 O23 91.2(6) . .
O22 W5 O33 101.8(7) . .
O22 W5 O37 97.7(7) . .
O22 W5 O34 167.0(6) . .
O22 W5 O23 98.1(7) . .
O22 W5 O17 104.2(7) . .
O20 W8 O35 86.3(6) . .
O20 W8 O40 157.5(6) . .
O20 W8 O27 93.8(6) . .
O20 W8 O29 91.2(6) . .
O40 W8 O35 71.6(6) . .
O27 W8 O35 74.5(6) . .
O27 W8 O40 83.9(6) . .
O27 W8 O29 157.1(6) . .
O29 W8 O35 83.5(6) . .
O29 W8 O40 82.9(6) . .
O28 W8 O20 104.9(7) . .
O28 W8 O35 167.7(7) . .
O28 W8 O40 97.5(7) . .
O28 W8 O27 99.2(7) . .
O28 W8 O29 101.1(7) . .
O68 W16 Na14 87.1(3) . 1_655
O57 W16 O68 165.9(6) . .
O57 W16 O71 96.9(6) . .
O57 W16 O50 106.5(7) . .
O57 W16 O58 98.9(7) . .
O57 W16 O56 100.8(7) . .
O57 W16 Na14 88.9(5) . 1_655
O71 W16 O68 71.0(5) . .
O71 W16 Na14 44.3(4) . 1_655
O50 W16 O68 85.7(6) . .
O50 W16 O71 156.6(6) . .
O50 W16 O58 90.7(6) . .
O50 W16 O56 91.8(6) . .
O50 W16 Na14 134.7(5) . 1_655
O58 W16 O68 73.5(5) . .
O58 W16 O71 85.3(6) . .
O58 W16 Na14 129.6(4) . 1_655
O56 W16 O68 85.4(5) . .
O56 W16 O71 84.0(6) . .
O56 W16 O58 158.5(6) . .
O56 W16 Na14 43.0(4) . 1_655
O42 W2 O45 159.0(6) . .
O42 W2 O43 89.5(6) . .
O42 W2 O36 73.5(5) . .
O41 W2 O42 90.6(6) . .
O41 W2 O45 87.1(6) . .
O41 W2 O43 158.6(6) . .
O41 W2 O36 73.7(5) . .
O45 W2 O43 85.2(6) . .
O45 W2 O36 85.8(6) . .
O43 W2 O36 85.8(5) . .
O48 W2 O42 99.7(7) . .
O48 W2 O41 100.0(7) . .
O48 W2 O45 101.3(7) . .
O48 W2 O43 101.1(7) . .
O48 W2 O36 170.4(6) . .
O42 W6 O36 71.2(5) . .
O31 W6 O42 84.4(6) . .
O31 W6 O36 73.3(5) . .
O33 W6 O42 84.4(6) . .
O33 W6 O31 157.4(6) . .
O33 W6 O36 84.5(5) . .
O16 W6 O42 158.5(6) . .
O16 W6 O31 91.9(6) . .
O16 W6 O33 91.4(6) . .
O16 W6 O36 87.5(5) . .
O32 W6 O42 96.8(7) . .
O32 W6 O31 98.8(7) . .
O32 W6 O33 102.0(7) . .
O32 W6 O16 104.7(7) . .
O32 W6 O36 165.8(6) . .
O72 W11 O68 72.9(6) . .
O72 W11 O71 89.5(6) . .
O72 W11 O76 157.9(6) . .
O72 W11 O77 90.8(6) . .
O72 W11 Na14 137.9(5) . 1_655
O68 W11 Na14 91.9(4) . 1_655
O71 W11 O68 72.8(5) . .
O71 W11 O76 86.5(6) . .
O71 W11 Na14 48.4(4) . 1_655
O76 W11 O68 85.2(5) . .
O76 W11 Na14 43.1(4) . 1_655
O77 W11 O68 86.3(6) . .
O77 W11 O71 158.0(6) . .
O77 W11 O76 85.1(6) . .
O77 W11 Na14 128.1(5) . 1_655
O80 W11 O72 100.0(7) . .
O80 W11 O68 169.9(7) . .
O80 W11 O71 100.3(7) . .
O80 W11 O76 102.1(7) . .
O80 W11 O77 101.3(7) . .
O80 W11 Na14 88.8(6) . 1_655
O38 W4 O34 70.6(5) . .
O38 W4 Na8 46.6(5) . 1_455
O25 W4 O38 84.4(6) . .
O25 W4 O34 86.5(5) . .
O25 W4 O23 159.9(6) . .
O25 W4 Na8 41.8(5) . 1_455
O18 W4 O38 156.2(6) . .
O18 W4 O25 91.2(6) . .
O18 W4 O34 85.8(5) . .
O18 W4 O23 92.0(6) . .
O18 W4 Na8 133.0(5) . 1_455
O34 W4 Na8 89.3(4) . 1_455
O23 W4 O38 84.6(6) . .
O23 W4 O34 74.0(5) . .
O23 W4 Na8 131.1(5) . 1_455
O24 W4 O38 97.6(6) . .
O24 W4 O25 101.4(7) . .
O24 W4 O18 106.2(7) . .
O24 W4 O34 165.3(6) . .
O24 W4 O23 96.7(7) . .
O24 W4 Na8 88.5(6) . 1_455
O43 W1 O44 86.2(6) . .
O43 W1 O34 85.5(6) . .
O43 W1 Na8 132.3(5) . 1_455
O46 W1 O43 101.9(7) . .
O46 W1 O38 99.4(7) . .
O46 W1 O37 99.2(7) . .
O46 W1 O44 101.1(7) . .
O46 W1 O34 169.9(6) . .
O46 W1 Na8 89.9(6) . 1_455
O38 W1 O43 158.7(6) . .
O38 W1 O44 88.3(6) . .
O38 W1 O34 73.5(5) . .
O38 W1 Na8 45.9(5) . 1_455
O37 W1 O43 89.2(6) . .
O37 W1 O38 88.8(6) . .
O37 W1 O44 159.6(6) . .
O37 W1 O34 73.8(6) . .
O37 W1 Na8 134.7(5) . 1_455
O44 W1 O34 86.0(5) . .
O44 W1 Na8 46.0(5) . 1_455
O34 W1 Na8 90.0(4) . 1_455
O31 W7 O41 85.0(6) . .
O31 W7 O36 73.0(5) . .
O41 W7 O36 70.7(5) . .
O21 W7 O31 91.6(6) . .
O21 W7 O41 157.1(6) . .
O21 W7 O29 91.1(6) . .
O21 W7 O36 86.6(5) . .
O29 W7 O31 158.4(6) . .
O29 W7 O41 84.3(6) . .
O29 W7 O36 85.8(5) . .
O30 W7 O31 98.4(7) . .
O30 W7 O41 97.9(7) . .
O30 W7 O21 105.1(7) . .
O30 W7 O29 101.6(7) . .
O30 W7 O36 165.9(6) . .
O76 W12 O67 85.4(5) . .
O76 W12 Na14 42.6(4) . 1_655
O78 W12 O76 86.3(6) . .
O78 W12 O67 85.8(5) . .
O78 W12 Na14 128.7(4) . 1_655
O75 W12 O76 159.2(6) . .
O75 W12 O78 91.0(6) . .
O75 W12 O67 73.8(6) . .
O75 W12 O70 88.7(6) . .
O75 W12 Na14 137.4(5) . 1_655
O67 W12 Na14 92.3(4) . 1_655
O70 W12 O76 86.6(6) . .
O70 W12 O78 159.1(6) . .
O70 W12 O67 74.1(5) . .
O70 W12 Na14 48.7(4) . 1_655
O79 W12 O76 101.1(7) . .
O79 W12 O78 102.3(7) . .
O79 W12 O75 99.6(7) . .
O79 W12 O67 169.8(7) . .
O79 W12 O70 98.3(7) . .
O79 W12 Na14 87.4(6) . 1_655
O64 W18 O75 86.5(6) . .
O64 W18 O67 85.7(6) . .
O64 W18 O66 159.5(6) . .
O65 W18 O64 100.6(7) . .
O65 W18 O75 96.1(7) . .
O65 W18 O67 166.0(6) . .
O65 W18 O54 105.9(7) . .
O65 W18 O66 97.8(7) . .
O75 W18 O67 71.7(5) . .
O54 W18 O64 91.2(7) . .
O54 W18 O75 157.9(6) . .
O54 W18 O67 86.3(6) . .
O54 W18 O66 92.4(6) . .
O66 W18 O75 82.6(6) . .
O66 W18 O67 74.5(5) . .
O45 W3 O35 85.4(6) . .
O45 W3 O44 84.5(6) . .
O45 W3 Na8 128.7(5) . 1_455
O35 W3 Na8 89.1(4) . 1_455
O39 W3 O45 158.6(7) . .
O39 W3 O35 74.6(6) . .
O39 W3 O44 86.6(7) . .
O39 W3 Na8 45.3(5) . 1_455
O40 W3 O45 90.0(6) . .
O40 W3 O35 75.1(6) . .
O40 W3 O39 91.9(7) . .
O40 W3 O44 160.2(6) . .
O40 W3 Na8 137.2(5) . 1_455
O44 W3 O35 85.5(6) . .
O44 W3 Na8 44.2(5) . 1_455
O47 W3 O45 100.5(7) . .
O47 W3 O35 172.4(7) . .
O47 W3 O39 100.1(8) . .
O47 W3 O40 99.9(7) . .
O47 W3 O44 99.8(7) . .
O47 W3 Na8 90.9(6) . 1_455
O74 W10 O69 75.5(6) . .
O74 W10 O78 89.2(6) . .
O74 W10 O77 159.6(7) . .
O74 W10 O73 91.3(7) . .
O78 W10 O69 85.2(5) . .
O77 W10 O69 85.1(6) . .
O77 W10 O78 82.8(6) . .
O81 W10 O74 100.2(8) . .
O81 W10 O69 173.3(7) . .
O81 W10 O78 100.0(8) . .
O81 W10 O77 99.7(8) . .
O81 W10 O73 99.9(8) . .
O73 W10 O69 75.2(6) . .
O73 W10 O78 159.6(7) . .
O73 W10 O77 89.8(7) . .
O96 W27 O95 102.4(7) . .
O96 W27 O86 105.9(7) . .
O96 W27 O102 165.9(6) . .
O96 W27 O107 97.4(7) . .
O96 W27 O97 97.5(7) . .
O96 W27 Na5 87.8(6) . 1_455
O95 W27 O102 85.4(6) . .
O95 W27 O107 84.1(6) . .
O95 W27 Na5 43.0(5) . 1_455
O86 W27 O95 90.9(6) . .
O86 W27 O102 85.5(6) . .
O86 W27 O107 156.7(6) . .
O86 W27 O97 91.8(6) . .
O86 W27 Na5 134.0(5) . 1_455
O102 W27 Na5 90.1(4) . 1_455
O107 W27 O102 71.5(5) . .
O107 W27 Na5 45.7(5) . 1_455
O97 W27 O95 158.4(6) . .
O97 W27 O102 73.5(6) . .
O97 W27 O107 84.9(6) . .
O97 W27 Na5 130.5(5) . 1_455
O19 W9 O35 85.8(6) . .
O19 W9 O39 156.6(7) . .
O19 W9 O25 91.4(6) . .
O19 W9 O27 92.2(7) . .
O19 W9 Na8 131.8(5) . 1_455
O35 W9 Na8 88.9(4) . 1_455
O39 W9 O35 71.1(6) . .
O39 W9 Na8 46.7(5) . 1_455
O25 W9 O35 85.6(5) . .
O25 W9 O39 83.4(6) . .
O25 W9 O27 158.5(6) . .
O25 W9 Na8 40.4(5) . 1_455
O27 W9 O35 73.6(6) . .
O27 W9 O39 85.0(6) . .
O27 W9 Na8 131.7(5) . 1_455
O26 W9 O19 106.5(7) . .
O26 W9 O35 165.7(7) . .
O26 W9 O39 96.9(7) . .
O26 W9 O25 101.2(7) . .
O26 W9 O27 98.1(7) . .
O26 W9 Na8 88.3(6) . 1_455
O99 W26 O108 84.9(6) . .
O99 W26 O102 84.4(6) . .
O99 W26 O97 157.3(6) . .
O108 W26 O102 71.9(6) . .
O98 W26 O99 101.6(7) . .
O98 W26 O108 97.9(7) . .
O98 W26 O102 167.9(7) . .
O98 W26 O87 104.5(7) . .
O98 W26 O97 99.9(7) . .
O87 W26 O99 91.1(6) . .
O87 W26 O108 157.6(7) . .
O87 W26 O102 85.8(6) . .
O87 W26 O97 90.7(6) . .
O97 W26 O108 84.9(6) . .
O97 W26 O102 73.2(6) . .
O69 W14 Na7 109.2(7) . .
O51 W14 O69 85.9(6) . .
O51 W14 O62 91.9(7) . .
O51 W14 O60 90.7(7) . .
O51 W14 O73 158.0(7) . .
O51 W14 Na7 107.2(8) . .
O62 W14 O69 73.3(6) . .
O62 W14 O73 83.6(7) . .
O62 W14 Na7 38.4(8) . .
O60 W14 O69 84.2(6) . .
O60 W14 O62 157.1(7) . .
O60 W14 O73 85.5(7) . .
O60 W14 Na7 157.9(8) . .
O73 W14 O69 72.2(6) . .
O73 W14 Na7 82.3(8) . .
O61 W14 O69 167.8(7) . .
O61 W14 O51 104.8(8) . .
O61 W14 O62 100.2(8) . .
O61 W14 O60 101.1(8) . .
O61 W14 O73 97.1(8) . .
O61 W14 Na7 62.4(9) . .
O112 W20 O110 100.9(8) . .
O112 W20 O103 98.6(7) . .
O112 W20 O109 100.3(7) . .
O112 W20 O100 171.6(7) . .
O112 W20 O104 100.1(7) . .
O110 W20 O103 160.4(7) . .
O110 W20 O100 85.9(6) . .
O103 W20 O100 75.0(6) . .
O109 W20 O110 84.4(7) . .
O109 W20 O103 89.4(7) . .
O109 W20 O100 85.2(6) . .
O104 W20 O110 88.6(7) . .
O104 W20 O103 90.8(7) . .
O104 W20 O109 159.3(7) . .
O104 W20 O100 74.9(6) . .
O99 W25 O103 84.8(6) . .
O99 W25 O100 83.3(6) . .
O103 W25 O100 72.3(6) . .
O82 W25 O99 90.2(6) . .
O82 W25 O103 159.5(7) . .
O82 W25 O89 91.7(6) . .
O82 W25 O100 87.4(6) . .
O89 W25 O99 156.8(7) . .
O89 W25 O103 85.4(6) . .
O89 W25 O100 73.8(6) . .
O88 W25 O99 101.8(7) . .
O88 W25 O103 96.5(7) . .
O88 W25 O82 104.0(7) . .
O88 W25 O89 100.2(7) . .
O88 W25 O100 167.4(7) . .
O74 W13 O69 72.0(6) . .
O64 W13 O74 84.0(6) . .
O64 W13 O69 84.4(6) . .
O53 W13 O74 159.0(6) . .
O53 W13 O69 87.1(6) . .
O53 W13 O64 91.6(7) . .
O53 W13 O62 93.7(7) . .
O63 W13 O74 96.0(7) . .
O63 W13 O69 167.0(7) . .
O63 W13 O64 99.8(7) . .
O63 W13 O53 105.0(7) . .
O63 W13 O62 100.0(8) . .
O62 W13 O74 83.2(7) . .
O62 W13 O69 74.0(6) . .
O62 W13 O64 157.4(7) . .
O105 W23 O101 70.6(6) . .
O84 W23 O105 156.9(7) . .
O84 W23 O101 86.4(6) . .
O84 W23 O91 91.6(7) . .
O84 W23 O93 91.6(7) . .
O91 W23 O105 84.4(6) . .
O91 W23 O101 84.5(6) . .
O91 W23 O93 157.7(7) . .
O92 W23 O105 97.6(7) . .
O92 W23 O101 166.8(7) . .
O92 W23 O84 105.5(8) . .
O92 W23 O91 100.6(8) . .
O92 W23 O93 99.8(8) . .
O93 W23 O105 84.1(7) . .
O93 W23 O101 73.7(6) . .
O101 W22 Na5 90.0(4) . 1_455
O85 W22 O101 85.8(6) . .
O85 W22 O95 91.4(6) . .
O85 W22 O106 158.1(7) . .
O85 W22 O93 91.5(7) . .
O85 W22 Na5 132.1(5) . 1_455
O95 W22 O101 85.5(6) . .
O95 W22 O106 84.5(7) . .
O95 W22 O93 159.6(7) . .
O95 W22 Na5 40.7(5) . 1_455
O106 W22 O101 72.4(6) . .
O106 W22 Na5 47.8(6) . 1_455
O94 W22 O101 167.0(7) . .
O94 W22 O85 105.3(7) . .
O94 W22 O95 100.8(7) . .
O94 W22 O106 96.6(8) . .
O94 W22 O93 97.9(8) . .
O94 W22 Na5 87.5(6) . 1_455
O93 W22 O101 74.6(6) . .
O93 W22 O106 85.2(7) . .
O93 W22 Na5 133.0(5) . 1_455
O91 W24 O89 159.8(6) . .
O91 W24 O100 87.1(6) . .
O91 W24 O104 84.4(7) . .
O90 W24 O91 99.6(8) . .
O90 W24 O89 98.2(8) . .
O90 W24 O83 106.0(8) . .
O90 W24 O100 165.4(7) . .
O90 W24 O104 96.1(8) . .
O89 W24 O100 73.5(6) . .
O89 W24 O104 84.3(6) . .
O83 W24 O91 91.5(7) . .
O83 W24 O89 92.7(7) . .
O83 W24 O100 86.6(6) . .
O83 W24 O104 157.9(7) . .
O104 W24 O100 71.5(6) . .
O111 W21 O102 85.2(6) . .
O111 W21 Na5 46.6(5) . 1_455
O108 W21 O111 159.7(7) . .
O108 W21 O102 74.9(6) . .
O108 W21 O107 90.5(7) . .
O108 W21 O109 89.4(7) . .
O108 W21 Na5 135.7(6) . 1_455
O102 W21 Na5 90.7(5) . 1_455
O107 W21 O111 87.5(7) . .
O107 W21 O102 74.1(6) . .
O107 W21 O109 159.1(7) . .
O107 W21 Na5 45.1(5) . 1_455
O114 W21 O111 102.2(7) . .
O114 W21 O108 98.0(7) . .
O114 W21 O102 169.5(7) . .
O114 W21 O107 98.5(7) . .
O114 W21 O109 102.1(7) . .
O114 W21 Na5 89.1(6) . 1_455
O109 W21 O111 85.3(7) . .
O109 W21 O102 85.7(6) . .
O109 W21 Na5 131.9(6) . 1_455
O111 W19 O101 84.5(6) . .
O111 W19 Na5 43.7(5) . 1_455
O105 W19 O111 159.0(7) . .
O105 W19 O101 74.9(6) . .
O105 W19 O110 90.1(7) . .
O105 W19 O106 91.0(7) . .
O105 W19 Na5 137.4(6) . 1_455
O101 W19 Na5 89.1(4) . 1_455
O110 W19 O111 84.9(7) . .
O110 W19 O101 86.1(6) . .
O110 W19 O106 159.1(7) . .
O110 W19 Na5 128.6(6) . 1_455
O106 W19 O111 86.7(7) . .
O106 W19 O101 74.1(6) . .
O106 W19 Na5 46.5(6) . 1_455
O113 W19 O111 100.5(8) . .
O113 W19 O105 100.4(8) . .
O113 W19 O101 172.6(8) . .
O113 W19 O110 99.8(8) . .
O113 W19 O106 100.5(8) . .
O113 W19 Na5 90.7(7) . 1_455
O35 As1 O36 98.7(6) . .
O35 As1 O34 98.3(6) . .
O34 As1 O36 97.3(6) . .
O69 As2 O68 98.8(6) . .
O67 As2 O68 98.4(6) . .
O67 As2 O69 98.5(6) . .
O101 As3 O102 98.9(7) . .
O101 As3 O100 98.9(7) . .
O102 As3 O100 97.1(7) . .
W2 O42 W6 120.5(7) . .
W7 O31 W6 120.3(7) . .
W11 O72 W15 121.9(8) . .
W21 O111 Na5 100.7(7) . 1_455
W19 O111 W21 150.7(9) . .
W19 O111 Na5 105.5(8) . 1_455
W2 O41 W7 121.0(7) . .
W15 O68 W16 93.0(5) . .
W15 O68 W11 94.5(5) . .
W11 O68 W16 95.0(5) . .
As2 O68 W15 115.7(6) . .
As2 O68 W16 117.1(7) . .
As2 O68 W11 132.9(7) . .
W15 O52 U4 158.6(8) . .
W3 O45 W2 152.2(9) . .
W16 O57 Na9 139.9(9) . .
W1 O43 W2 150.4(9) . .
W10 O74 W13 118.3(8) . .
W10 O69 W14 93.3(5) . .
W10 O69 W13 94.1(5) . .
W13 O69 W14 91.5(5) . .
As2 O69 W10 134.1(7) . .
As2 O69 W14 117.4(7) . .
As2 O69 W13 116.7(7) . .
W8 O20 U4 159.5(7) . .
W16 O71 Na14 103.2(6) . 1_655
W11 O71 W16 121.1(7) . .
W11 O71 Na14 98.4(6) . 1_655
W18 O64 W13 143.7(9) . .
W27 O96 Na14 170.7(9) . .
W1 O46 Na1 132.2(8) . 2_446
W6 O33 W5 144.5(8) . .
W19 O105 W23 121.2(8) . .
W9 O19 U5 160.4(8) . .
W22 O101 W23 91.9(5) . .
W22 O101 W19 94.1(5) . .
W19 O101 W23 93.3(5) . .
As3 O101 W23 117.0(7) . .
As3 O101 W22 117.4(7) . .
As3 O101 W19 133.5(8) . .
W11 O76 Na14 103.6(6) . 1_655
W12 O76 W11 149.0(8) . .
W12 O76 Na14 105.0(6) . 1_655
W23 O84 U6 160.4(8) . .
W8 O35 W9 90.7(5) . .
W3 O35 W8 93.9(5) . .
W3 O35 W9 93.7(5) . .
As1 O35 W8 116.8(7) . .
As1 O35 W3 134.6(8) . .
As1 O35 W9 116.9(7) . .
W16 O50 U2 159.5(8) . .
W12 O78 W10 152.2(8) . .
W13 O53 U6 159.6(8) . .
W6 O16 U1 159.4(7) . .
W3 O39 W9 120.4(8) . .
W3 O39 Na8 103.6(7) . 1_455
W9 O39 Na8 98.8(7) . 1_455
W7 O21 U4 160.5(8) . .
W20 O112 Na1 148.2(10) . .
W4 O38 Na8 98.8(6) . 1_455
W1 O38 W4 121.6(7) . .
W1 O38 Na8 102.0(7) . 1_455
W13 O63 Na6 160.8(10) . .
W26 O99 W25 145.5(9) . .
W18 O65 Na3 170.9(10) . .
W17 O55 Na4 140.0(10) . .
W1 O37 W5 121.0(8) . .
W3 O40 W8 119.4(8) . .
W24 O91 W23 143.6(9) . .
W4 O25 W9 142.5(8) . .
W4 O25 Na8 106.3(7) . 1_455
W9 O25 Na8 108.5(7) . 1_455
W21 O108 W26 119.2(8) . .
W8 O27 W9 120.1(8) . .
W22 O85 U5 159.5(8) . .
W19 O110 W20 152.4(10) . .
W7 O29 W8 143.8(8) . .
W1 O44 W3 150.0(8) . .
W1 O44 Na8 101.3(6) . 1_455
W3 O44 Na8 103.9(7) . 1_455
W14 O51 U4 160.2(8) . .
W16 O58 W15 119.1(7) . .
W11 O77 W10 154.0(9) . .
W23 O92 Na6 157.8(11) . .
W12 O75 W18 119.9(8) . .
W14 O62 Na7 113.0(12) . .
W13 O62 W14 120.0(9) . .
W13 O62 Na7 126.0(13) . .
W4 O18 U5 160.1(8) . .
W6 O32 Na11 140.1(11) . .
W27 O95 Na5 104.7(7) . 1_455
W22 O95 W27 144.0(8) . .
W22 O95 Na5 109.4(8) . 1_455
W9 O26 Na15 152.1(10) . .
W15 O60 W14 145.2(9) . .
W20 O103 W25 118.4(8) . .
W27 O86 U5 158.0(8) . .
W26 O102 W27 92.3(5) . .
W21 O102 W27 94.3(5) . .
W21 O102 W26 94.0(5) . .
As3 O102 W27 115.9(7) . .
As3 O102 W26 117.5(7) . .
As3 O102 W21 133.5(8) . .
W24 O90 Na3 168.8(11) . .
W2 O36 W6 94.8(5) . .
W2 O36 W7 94.5(5) . .
W6 O36 W7 92.6(4) . .
As1 O36 W2 133.7(7) . .
As1 O36 W6 117.1(6) . .
As1 O36 W7 115.2(6) . .
W5 O34 W4 91.9(5) . .
W1 O34 W5 94.0(5) . .
W1 O34 W4 94.3(5) . .
As1 O34 W5 116.9(7) . .
As1 O34 W4 115.7(7) . .
As1 O34 W1 134.4(7) . .
W26 O87 U3 160.1(8) . .
W8 O28 Na16 144.7(12) . 3_567
W2 O48 Na13 168.4(9) . .
W27 O107 Na5 99.8(7) . 1_455
W21 O107 W27 120.0(7) . .
W21 O107 Na5 103.0(7) . 1_455
W12 O67 W17 93.9(5) . .
W18 O67 W17 92.2(5) . .
W18 O67 W12 94.6(5) . .
As2 O67 W17 117.0(7) . .
As2 O67 W12 133.7(7) . .
As2 O67 W18 116.2(6) . .
W17 O56 Na14 107.0(6) . 1_655
W16 O56 W17 143.9(7) . .
W16 O56 Na14 106.6(6) . 1_655
W10 O81 Na16 149.0(13) . 1_655
W10 O73 W14 119.3(9) . .
W22 O106 Na5 98.5(7) . 1_455
W19 O106 W22 119.3(9) . .
W19 O106 Na5 102.6(8) . 1_455
W5 O23 W4 119.0(7) . .
W17 O70 Na14 102.9(6) . 1_655
W12 O70 W17 121.0(7) . .
W12 O70 Na14 98.6(6) . 1_655
W12 O79 Na5 151.5(10) . .
W25 O82 U3 161.1(8) . .
W22 O94 Na15 154.9(11) . .
W25 O89 W24 119.7(7) . .
W14 O61 Na16 150.4(13) . 3_567
W5 O17 U1 160.5(7) . .
W27 O97 W26 120.3(7) . .
W4 O24 Na14 171.0(9) . .
W17 O49 U2 160.5(8) . .
W24 O83 U6 159.1(8) . .
W23 O93 W22 118.9(9) . .
W15 O59 Na10 168.0(10) . .
W21 O114 Na13 131.2(9) . 2_456
W7 O30 Na10 176.7(10) . .
W5 O22 Na18 136.5(10) . .
W21 O109 W20 151.6(9) . .
W20 O100 W25 94.3(5) . .
W20 O100 W24 94.8(5) . .
W24 O100 W25 92.2(5) . .
As3 O100 W20 134.4(7) . .
As3 O100 W25 117.5(7) . .
As3 O100 W24 114.3(7) . .
W18 O54 U6 159.9(8) . .
W17 O66 W18 118.7(7) . .
W20 O104 W24 118.8(8) . .
W11 O80 Na8 153.1(10) . .
U3 O13 U6 118.2(6) . .
U3 O13 U5 119.3(6) . .
U5 O13 U6 118.5(6) . .
U6 O15 U4 102.2(5) . .
U5 O15 U6 103.1(5) . .
U5 O15 U4 106.8(5) . .
U2 O11 U4 102.2(5) . .
U1 O11 U2 101.8(5) . .
U1 O11 U4 103.0(5) . .
U6 O14 U2 117.7(6) . .
U6 O14 U4 119.7(6) . .
U4 O14 U2 118.3(6) . .
U2 O8 U3 116.8(6) . .
U1 O8 U2 116.9(6) . .
U1 O8 U3 117.1(6) . .
U3 O9 U1 102.7(5) . .
U3 O9 U5 103.6(5) . .
U1 O9 U5 102.6(5) . .
U6 O10 U2 103.7(5) . .
U3 O10 U2 102.3(5) . .
U3 O10 U6 104.4(5) . .
U1 O12 U4 118.3(6) . .
U1 O12 U5 119.7(6) . .
U5 O12 U4 116.3(6) . .
C1 O6 U3 135(2) . .
C1 O7 U2 133.9(19) . .
C3 O5 U3 134(2) . .
C5 O3 U2 134(2) . .
O6 C1 O7 125(3) . .
O6 C1 C2 120(3) . .
O7 C1 C2 115(3) . .
O65 Na3 OW9 92.3(7) . .
O65 Na3 OW8 174.3(8) . .
O65 Na3 OW10 92.4(8) . .
O65 Na3 OW11 88.6(13) . .
O65 Na3 Na11 122.7(7) . 2_556
O90 Na3 O65 81.4(7) . .
O90 Na3 OW9 86.0(7) . .
O90 Na3 OW8 93.8(7) . .
O90 Na3 OW10 173.7(9) . .
O90 Na3 OW11 77.7(13) . .
O90 Na3 Na11 131.3(8) . 2_556
OW9 Na3 OW11 163.4(13) . .
OW9 Na3 Na11 128.6(7) . 2_556
OW8 Na3 OW9 90.4(7) . .
OW8 Na3 OW11 87.3(13) . .
OW8 Na3 Na11 58.5(7) . 2_556
OW10 Na3 OW9 93.3(8) . .
OW10 Na3 OW8 92.4(8) . .
OW10 Na3 OW11 103.2(14) . .
OW10 Na3 Na11 53.2(8) . 2_556
OW11 Na3 Na11 63.1(13) . 2_556
W16 Na14 W17 60.40(12) 1_455 1_455
W11 Na14 W17 90.41(17) 1_455 1_455
W11 Na14 W16 57.56(12) 1_455 1_455
W11 Na14 W12 65.33(14) 1_455 1_455
W12 Na14 W17 57.24(12) 1_455 1_455
W12 Na14 W16 90.06(17) 1_455 1_455
O71 Na14 W17 87.8(4) 1_455 1_455
O71 Na14 W16 32.6(3) 1_455 1_455
O71 Na14 W11 33.2(3) 1_455 1_455
O71 Na14 W12 91.4(4) 1_455 1_455
O71 Na14 O70 106.2(5) 1_455 1_455
O96 Na14 W17 110.8(4) . 1_455
O96 Na14 W16 170.7(5) . 1_455
O96 Na14 W11 122.3(5) . 1_455
O96 Na14 W12 82.1(4) . 1_455
O96 Na14 O71 151.8(6) . 1_455
O96 Na14 O76 100.3(6) . 1_455
O96 Na14 O56 141.2(6) . 1_455
O96 Na14 O70 82.9(5) . 1_455
O76 Na14 W17 74.6(4) 1_455 1_455
O76 Na14 W16 75.1(4) 1_455 1_455
O76 Na14 W11 33.3(3) 1_455 1_455
O76 Na14 W12 32.4(3) 1_455 1_455
O76 Na14 O71 63.3(5) 1_455 1_455
O76 Na14 O56 76.3(5) 1_455 1_455
O76 Na14 O70 62.2(5) 1_455 1_455
O56 Na14 W17 30.5(3) 1_455 1_455
O56 Na14 W16 30.4(3) 1_455 1_455
O56 Na14 W11 75.4(4) 1_455 1_455
O56 Na14 W12 75.0(4) 1_455 1_455
O56 Na14 O71 60.9(5) 1_455 1_455
O56 Na14 O70 61.0(5) 1_455 1_455
O70 Na14 W17 32.7(3) 1_455 1_455
O70 Na14 W16 87.8(4) 1_455 1_455
O70 Na14 W11 91.3(4) 1_455 1_455
O70 Na14 W12 32.7(3) 1_455 1_455
O24 Na14 W17 170.7(5) . 1_455
O24 Na14 W16 111.3(4) . 1_455
O24 Na14 W11 81.0(4) . 1_455
O24 Na14 W12 121.2(5) . 1_455
O24 Na14 O71 83.0(5) . 1_455
O24 Na14 O96 77.2(6) . .
O24 Na14 O76 99.7(6) . 1_455
O24 Na14 O56 141.6(6) . 1_455
O24 Na14 O70 150.2(6) . 1_455
OW40 Na14 W17 85.0(6) . 1_455
OW40 Na14 W16 81.6(6) . 1_455
OW40 Na14 W11 134.6(6) . 1_455
OW40 Na14 W12 139.8(6) . 1_455
OW40 Na14 O71 101.4(7) . 1_455
OW40 Na14 O96 101.2(7) . .
OW40 Na14 O76 154.5(7) . 1_455
OW40 Na14 O56 78.4(7) . 1_455
OW40 Na14 O70 107.3(7) . 1_455
OW40 Na14 O24 98.3(7) . .
W27 Na5 W22 61.8(3) 1_655 1_655
W27 Na5 W19 89.5(3) 1_655 1_655
W22 Na5 W19 56.0(2) 1_655 1_655
W21 Na5 W27 57.9(3) 1_655 1_655
W21 Na5 W22 89.5(4) 1_655 1_655
W21 Na5 W19 63.1(3) 1_655 1_655
O111 Na5 W27 75.5(5) 1_655 1_655
O111 Na5 W22 73.4(5) 1_655 1_655
O111 Na5 W21 32.8(4) 1_655 1_655
O111 Na5 W19 30.8(4) 1_655 1_655
O111 Na5 O106 59.6(6) 1_655 1_655
O95 Na5 W27 32.3(4) 1_655 1_655
O95 Na5 W22 29.8(4) 1_655 1_655
O95 Na5 W21 75.2(5) 1_655 1_655
O95 Na5 W19 72.9(5) 1_655 1_655
O95 Na5 O111 75.2(6) 1_655 1_655
O95 Na5 O107 63.7(6) 1_655 1_655
O95 Na5 O106 61.0(6) 1_655 1_655
O107 Na5 W27 34.6(4) 1_655 1_655
O107 Na5 W22 89.6(5) 1_655 1_655
O107 Na5 W21 31.9(4) 1_655 1_655
O107 Na5 W19 89.1(5) 1_655 1_655
O107 Na5 O111 62.1(6) 1_655 1_655
O107 Na5 O106 106.1(7) 1_655 1_655
O106 Na5 W27 89.6(6) 1_655 1_655
O106 Na5 W22 33.7(4) 1_655 1_655
O106 Na5 W21 88.9(6) 1_655 1_655
O106 Na5 W19 31.0(4) 1_655 1_655
O79 Na5 W27 80.9(6) . 1_655
O79 Na5 W22 102.9(6) . 1_655
O79 Na5 W21 124.5(7) . 1_655
O79 Na5 W19 158.8(7) . 1_655
O79 Na5 O111 154.9(9) . 1_655
O79 Na5 O95 89.4(7) . 1_655
O79 Na5 O107 93.5(7) . 1_655
O79 Na5 O106 129.3(8) . 1_655
OW16 Na5 W27 160.1(16) . 1_655
OW16 Na5 W22 106.2(15) . 1_655
OW16 Na5 W21 141.2(16) . 1_655
OW16 Na5 W19 96.3(15) . 1_655
OW16 Na5 O111 118.0(16) . 1_655
OW16 Na5 O95 132.7(16) . 1_655
OW16 Na5 O107 163.6(16) . 1_655
OW16 Na5 O106 85.9(16) . 1_655
OW16 Na5 O79 87.0(16) . .
O46 Na1 Na9 98.4(5) 2_456 2_556
O46 Na1 Na2 126.5(7) 2_456 .
O112 Na1 O46 88.0(6) . 2_456
O112 Na1 OW3 98.4(7) . .
O112 Na1 OW1 171.1(7) . .
O112 Na1 OW4 89.9(7) . .
O112 Na1 OW2 77.5(9) . .
O112 Na1 Na9 155.8(6) . 2_556
O112 Na1 Na2 101.0(7) . .
OW3 Na1 O46 167.0(7) . 2_456
OW3 Na1 OW1 86.0(6) . .
OW3 Na1 OW4 85.0(7) . .
OW3 Na1 OW2 91.9(9) . .
OW3 Na1 Na9 71.4(5) . 2_556
OW3 Na1 Na2 41.2(6) . .
OW1 Na1 O46 89.3(6) . 2_456
OW1 Na1 OW4 98.2(7) . .
OW1 Na1 OW2 94.7(9) . .
OW1 Na1 Na9 33.0(5) . 2_556
OW1 Na1 Na2 87.4(6) . .
OW4 Na1 O46 83.6(7) . 2_456
OW4 Na1 Na9 67.8(6) . 2_556
OW4 Na1 Na2 44.4(7) . .
OW2 Na1 O46 100.6(9) . 2_456
OW2 Na1 OW4 166.5(10) . .
OW2 Na1 Na9 123.5(8) . 2_556
OW2 Na1 Na2 132.9(9) . .
Na2 Na1 Na9 56.6(5) . 2_556
O59 Na10 OW30 170.3(8) . .
O59 Na10 OW45 72.9(15) . 3_567
O30 Na10 O59 80.6(7) . .
O30 Na10 OW28 90.6(7) . .
O30 Na10 OW30 91.7(7) . .
O30 Na10 OW29 174.1(12) . .
O30 Na10 OW45 88.6(15) . 3_567
OW28 Na10 O59 86.8(7) . .
OW28 Na10 OW30 87.4(7) . .
OW28 Na10 OW45 159.6(16) . 3_567
OW30 Na10 OW45 113.0(15) . 3_567
OW29 Na10 O59 98.5(11) . .
OW29 Na10 OW28 95.2(11) . .
OW29 Na10 OW30 89.7(11) . .
OW29 Na10 OW45 85.6(17) . 3_567
O26 Na15 OW43 175.6(10) . .
O26 Na15 Na17 138.7(9) . .
O26 Na15 Na16 105.7(9) . .
O94 Na15 O26 86.8(8) . .
O94 Na15 OW41 84.0(8) . .
O94 Na15 OW43 95.1(9) . .
O94 Na15 OW44 171.5(11) . .
O94 Na15 OW42 76.8(11) . .
O94 Na15 Na17 87.3(8) . .
O94 Na15 Na16 152.0(10) . .
OW41 Na15 O26 81.8(8) . .
OW41 Na15 OW43 94.4(9) . .
OW41 Na15 OW44 90.1(10) . .
OW41 Na15 OW42 160.7(13) . .
OW41 Na15 Na17 137.9(9) . .
OW41 Na15 Na16 122.1(9) . .
OW43 Na15 Na17 45.5(8) . .
OW43 Na15 Na16 74.4(9) . .
OW44 Na15 O26 86.2(9) . .
OW44 Na15 OW43 91.5(10) . .
OW44 Na15 Na17 101.2(10) . .
OW44 Na15 Na16 35.8(9) . .
OW42 Na15 O26 95.3(11) . .
OW42 Na15 OW43 89.0(12) . .
OW42 Na15 OW44 108.7(13) . .
OW42 Na15 Na17 43.7(10) . .
OW42 Na15 Na16 77.1(11) . .
Na16 Na15 Na17 66.6(8) . .
O63 Na6 O92 83.2(8) . .
O63 Na6 OW18 88.6(14) . .
O63 Na6 Na7 64.0(8) . .
O63 Na6 OW17 178(2) . .
O92 Na6 Na7 117.5(9) . .
OW20 Na6 O63 81.0(12) . .
OW20 Na6 O92 96.4(13) . .
OW20 Na6 OW19 88.9(19) . .
OW20 Na6 OW18 164.0(17) . .
OW20 Na6 Na7 31.1(11) . .
OW20 Na6 OW17 100(2) . .
OW19 Na6 O63 93.4(16) . .
OW19 Na6 O92 173.2(18) . .
OW19 Na6 OW18 79.7(19) . .
OW19 Na6 Na7 65.8(16) . .
OW19 Na6 OW17 88(2) . .
OW18 Na6 O92 94.3(14) . .
OW18 Na6 Na7 132.9(14) . .
OW18 Na6 OW17 91(2) . .
OW17 Na6 O92 95(2) . .
OW17 Na6 Na7 117(2) . .
W4 Na8 W1 58.4(2) 1_655 1_655
W4 Na8 W3 90.6(3) 1_655 1_655
W4 Na8 W9 62.4(2) 1_655 1_655
W4 Na8 Na7 172.5(8) 1_655 3_667
W1 Na8 W3 63.8(2) 1_655 1_655
W1 Na8 W9 91.0(3) 1_655 1_655
W1 Na8 Na7 125.3(7) 1_655 3_667
W3 Na8 Na7 86.1(7) 1_655 3_667
W9 Na8 W3 57.2(2) 1_655 1_655
W9 Na8 Na7 110.3(7) 1_655 3_667
O39 Na8 W4 90.4(5) 1_655 1_655
O39 Na8 W1 89.7(5) 1_655 1_655
O39 Na8 W3 31.1(4) 1_655 1_655
O39 Na8 W9 34.5(4) 1_655 1_655
O39 Na8 Na7 83.3(8) 1_655 3_667
O38 Na8 W4 34.6(4) 1_655 1_655
O38 Na8 W1 32.0(3) 1_655 1_655
O38 Na8 W3 89.9(5) 1_655 1_655
O38 Na8 W9 90.5(5) 1_655 1_655
O38 Na8 O39 106.9(7) 1_655 1_655
O38 Na8 Na7 151.9(9) 1_655 3_667
O25 Na8 W4 31.9(4) 1_655 1_655
O25 Na8 W1 76.6(5) 1_655 1_655
O25 Na8 W3 75.3(5) 1_655 1_655
O25 Na8 W9 31.0(4) 1_655 1_655
O25 Na8 O39 62.9(6) 1_655 1_655
O25 Na8 O38 63.8(6) 1_655 1_655
O25 Na8 O44 78.5(6) 1_655 1_655
O25 Na8 Na7 140.7(9) 1_655 3_667
O44 Na8 W4 77.0(5) 1_655 1_655
O44 Na8 W1 32.6(4) 1_655 1_655
O44 Na8 W3 31.9(4) 1_655 1_655
O44 Na8 W9 76.2(4) 1_655 1_655
O44 Na8 O39 61.1(6) 1_655 1_655
O44 Na8 O38 62.4(5) 1_655 1_655
O44 Na8 Na7 103.3(8) 1_655 3_667
O80 Na8 W4 80.9(6) . 1_655
O80 Na8 W1 123.1(6) . 1_655
O80 Na8 W3 161.2(7) . 1_655
O80 Na8 W9 104.1(6) . 1_655
O80 Na8 O39 131.5(8) . 1_655
O80 Na8 O38 92.4(7) . 1_655
O80 Na8 O25 89.0(7) . 1_655
O80 Na8 O44 154.7(8) . 1_655
O80 Na8 Na7 100.3(8) . 3_667
O80 Na8 OW22 81.5(15) . 3_667
OW23 Na8 W4 149.5(14) . 1_655
OW23 Na8 W1 92.0(14) . 1_655
OW23 Na8 W3 81.4(14) . 1_655
OW23 Na8 W9 131.6(14) . 1_655
OW23 Na8 O39 97.2(14) . 1_655
OW23 Na8 O38 115.5(15) . 1_655
OW23 Na8 O25 156.6(15) . 1_655
OW23 Na8 O44 81.0(14) . 1_655
OW23 Na8 O80 114.1(15) . .
OW23 Na8 Na7 36.4(15) . 3_667
OW23 Na8 OW22 58(2) . 3_667
OW22 Na8 W4 152.9(15) 3_667 1_655
OW22 Na8 W1 148.2(15) 3_667 1_655
OW22 Na8 W3 99.8(15) 3_667 1_655
OW22 Na8 W9 102.6(15) 3_667 1_655
OW22 Na8 O39 86.0(15) 3_667 1_655
OW22 Na8 O38 166.5(16) 3_667 1_655
OW22 Na8 O25 127.7(16) 3_667 1_655
OW22 Na8 O44 123.5(16) 3_667 1_655
OW22 Na8 Na7 22.9(16) 3_667 3_667
O48 Na13 O114 87.7(6) . 2_446
O48 Na13 OW37 94.2(7) . .
O48 Na13 OW38 172.5(8) . .
O48 Na13 OW36 75.8(9) . .
O48 Na13 OW39 83.3(12) . .
O48 Na13 Na4 152.4(6) . 2_546
O48 Na13 Na12 87.3(6) . .
O114 Na13 OW36 74.9(9) 2_446 .
O114 Na13 Na4 101.0(5) 2_446 2_546
O114 Na13 Na12 101.4(6) 2_446 .
OW37 Na13 O114 173.6(8) . 2_446
OW37 Na13 OW36 99.6(9) . .
OW37 Na13 OW39 85.8(12) . .
OW37 Na13 Na4 74.6(6) . 2_546
OW37 Na13 Na12 72.7(6) . .
OW38 Na13 O114 90.9(7) . 2_446
OW38 Na13 OW37 87.9(7) . .
OW38 Na13 OW36 111.0(9) . .
OW38 Na13 OW39 89.8(12) . .
OW38 Na13 Na4 35.0(5) . 2_546
OW38 Na13 Na12 100.2(6) . .
OW36 Na13 Na4 81.3(8) . 2_546
OW36 Na13 Na12 28.6(8) . .
OW39 Na13 O114 100.5(12) . 2_446
OW39 Na13 OW36 158.6(14) . .
OW39 Na13 Na4 120.0(12) . 2_546
OW39 Na13 Na12 155.7(12) . .
Na4 Na13 Na12 65.4(5) 2_546 .
Na3 OW8 Na11 78.7(8) . 2_556
Na1 OW3 Na2 99.2(9) . .
Na9 OW1 Na1 113.4(8) 2_556 .
Na1 OW4 Na2 94.0(9) . .
Na13 OW38 Na4 110.5(8) . 2_546
Na3 OW10 Na11 84.2(10) . 2_556
Na15 OW43 Na17 89.7(11) . .
Na16 OW44 Na15 99.6(15) . .
Na12 OW36 Na13 119.2(15) . .
Na6 OW20 Na7 119.3(19) . .
O55 Na4 Na13 99.5(6) . 2_556
OW38 Na4 O55 84.4(7) 2_556 .
OW38 Na4 Na13 34.5(5) 2_556 2_556
OW38 Na4 OW12 90.1(9) 2_556 .
OW38 Na4 OW15 95.5(11) 2_556 .
OW38 Na4 OW13 84.7(12) 2_556 .
OW12 Na4 O55 97.5(8) . .
OW12 Na4 Na13 118.4(8) . 2_556
OW12 Na4 OW15 170.8(13) . .
OW12 Na4 OW13 81.4(12) . .
OW15 Na4 O55 90.3(11) . .
OW15 Na4 Na13 64.7(10) . 2_556
OW13 Na4 O55 169.1(13) . .
OW13 Na4 Na13 71.9(11) . 2_556
OW13 Na4 OW15 91.9(14) . .
OW14 Na4 O55 100.3(14) . .
OW14 Na4 Na13 143.3(13) . 2_556
OW14 Na4 OW38 175.3(15) . 2_556
OW14 Na4 OW12 89.2(14) . .
OW14 Na4 OW15 84.6(16) . .
OW14 Na4 OW13 90.6(16) . .
O57 Na9 Na1 97.0(6) . 2_546
O57 Na9 OW25 166.3(11) . .
O57 Na9 Na2 93.9(8) . 2_546
O57 Na9 Na18 144.5(9) . 1_655
OW1 Na9 O57 82.7(8) 2_546 .
OW1 Na9 Na1 33.6(5) 2_546 2_546
OW1 Na9 OW25 84.5(10) 2_546 .
OW1 Na9 Na2 89.1(8) 2_546 2_546
OW1 Na9 OW26 174.0(18) 2_546 .
OW1 Na9 Na18 117.6(9) 2_546 1_655
OW24 Na9 O57 99.4(9) . .
OW24 Na9 Na1 119.4(9) . 2_546
OW24 Na9 OW1 92.0(10) . 2_546
OW24 Na9 OW25 85.9(11) . .
OW24 Na9 Na2 166.7(10) . 2_546
OW24 Na9 OW26 82.6(17) . .
OW24 Na9 Na18 54.1(8) . 1_655
OW25 Na9 Na1 69.6(8) . 2_546
OW25 Na9 Na2 81.0(9) . 2_546
OW25 Na9 Na18 47.8(9) . 1_655
Na2 Na9 Na1 57.9(5) 2_546 2_546
OW27 Na9 O57 82.7(11) . .
OW27 Na9 Na1 71.7(11) . 2_546
OW27 Na9 OW1 99.9(13) . 2_546
OW27 Na9 OW24 168.0(15) . .
OW27 Na9 OW25 94.7(13) . .
OW27 Na9 Na2 16.7(11) . 2_546
OW27 Na9 OW26 85.5(19) . .
OW27 Na9 Na18 118.5(13) . 1_655
OW26 Na9 O57 100.8(17) . .
OW26 Na9 Na1 149.0(17) . 2_546
OW26 Na9 OW25 92.4(18) . .
OW26 Na9 Na2 95.5(17) . 2_546
OW26 Na9 Na18 56.9(16) . 1_655
Na18 Na9 Na1 116.2(7) 1_655 2_546
Na18 Na9 Na2 113.9(8) 1_655 2_546
Na9 OW24 Na18 83.7(10) . 1_655
O32 Na11 Na3 104.0(10) . 2_546
O32 Na11 OW8 80.8(9) . 2_546
O32 Na11 OW10 82.5(10) . 2_546
O32 Na11 OW64 141.9(16) . 2_546
OW8 Na11 Na3 42.8(6) 2_546 2_546
OW10 Na11 Na3 42.6(7) 2_546 2_546
OW10 Na11 OW8 72.4(9) 2_546 2_546
OW10 Na11 OW64 126.0(16) 2_546 2_546
OW50 Na11 O32 99.5(16) 3_566 .
OW50 Na11 Na3 128.0(16) 3_566 2_546
OW50 Na11 OW8 169.6(18) 3_566 2_546
OW50 Na11 OW10 97.3(16) 3_566 2_546
OW50 Na11 OW64 100.8(19) 3_566 2_546
OW31 Na11 O32 96.1(17) . .
OW31 Na11 Na3 129.9(17) . 2_546
OW31 Na11 OW8 98.4(17) . 2_546
OW31 Na11 OW10 171(2) . 2_546
OW31 Na11 OW50 92(2) . 3_566
OW31 Na11 OW64 51.5(18) . 2_546
OW64 Na11 Na3 88.2(13) 2_546 2_546
OW64 Na11 OW8 84.7(13) 2_546 2_546
Na18 OW25 Na9 83.5(12) 1_655 .
OW3 Na2 Na1 39.7(6) . .
OW3 Na2 OW4 80.8(10) . .
OW3 Na2 Na9 77.3(9) . 2_556
OW3 Na2 OW5 88.8(15) . .
OW4 Na2 Na1 41.6(6) . .
OW4 Na2 Na9 72.9(8) . 2_556
Na9 Na2 Na1 65.5(6) 2_556 .
OW7 Na2 Na1 90.8(12) . .
OW7 Na2 OW3 95.7(13) . .
OW7 Na2 OW4 77.8(12) . .
OW7 Na2 Na9 150.7(14) . 2_556
OW7 Na2 OW5 95.1(17) . .
OW7 Na2 OW6 90.2(15) . .
OW27 Na2 Na1 85.7(18) 2_556 .
OW27 Na2 OW3 83.9(19) 2_556 .
OW27 Na2 OW4 97.1(19) 2_556 .
OW27 Na2 Na9 24.4(15) 2_556 2_556
OW27 Na2 OW7 175(2) 2_556 .
OW27 Na2 OW5 90(2) 2_556 .
OW27 Na2 OW6 90(2) 2_556 .
OW5 Na2 Na1 128.4(15) . .
OW5 Na2 OW4 166.6(18) . .
OW5 Na2 Na9 113.0(15) . 2_556
OW6 Na2 Na1 139.6(14) . .
OW6 Na2 OW3 174.0(17) . .
OW6 Na2 OW4 99.6(14) . .
OW6 Na2 Na9 97.0(13) . 2_556
OW6 Na2 OW5 91.7(17) . .
Na2 OW27 Na9 139(2) 2_546 .
Na4 OW15 Na12 118.0(17) . 2_556
Na9 OW26 Na18 80.1(19) . 1_655
OW36 Na12 Na13 32.2(9) . .
OW36 Na12 OW15 88.1(15) . 2_546
OW36 Na12 OW32 83.6(13) . .
OW36 Na12 Na17 127.9(13) . 3_567
OW36 Na12 OW35 92.7(15) . .
OW36 Na12 OW33 174.8(17) . .
OW36 Na12 OW34 96.3(16) . .
OW15 Na12 Na13 58.1(10) 2_546 .
OW15 Na12 Na17 106.1(12) 2_546 3_567
OW32 Na12 Na13 81.7(9) . .
OW32 Na12 OW15 104.6(14) . 2_546
OW32 Na12 Na17 44.5(9) . 3_567
Na17 Na12 Na13 120.6(8) 3_567 .
OW35 Na12 Na13 124.8(12) . .
OW35 Na12 OW15 164.4(17) . 2_546
OW35 Na12 OW32 90.9(14) . .
OW35 Na12 Na17 85.7(12) . 3_567
OW33 Na12 Na13 149.3(13) . .
OW33 Na12 OW15 95.4(15) . 2_546
OW33 Na12 OW32 91.8(14) . .
OW33 Na12 Na17 47.4(11) . 3_567
OW33 Na12 OW35 85.1(15) . .
OW33 Na12 OW34 88.1(16) . .
OW34 Na12 Na13 100.7(13) . .
OW34 Na12 OW15 79.9(16) . 2_546
OW34 Na12 OW32 175.4(17) . .
OW34 Na12 Na17 135.1(15) . 3_567
OW34 Na12 OW35 84.5(16) . .
Na17 OW32 Na12 88.4(13) 3_567 .
Na15 OW42 Na17 94.4(15) . .
Na15 Na17 Na16 55.3(7) . .
OW43 Na17 Na15 44.8(8) . .
OW43 Na17 Na12 126.9(12) . 3_567
OW43 Na17 OW33 86.1(13) . 3_567
OW43 Na17 Na16 66.7(10) . .
Na12 Na17 Na15 108.4(9) 3_567 .
Na12 Na17 Na16 144.9(10) 3_567 .
OW32 Na17 Na15 119.2(12) 3_567 .
OW32 Na17 OW43 163.5(15) 3_567 .
OW32 Na17 Na12 47.1(9) 3_567 3_567
OW32 Na17 OW42 77.4(14) 3_567 .
OW32 Na17 OW33 90.4(14) 3_567 3_567
OW32 Na17 Na16 109.5(12) 3_567 .
OW42 Na17 Na15 41.9(10) . .
OW42 Na17 OW43 86.5(13) . .
OW42 Na17 Na12 79.7(12) . 3_567
OW42 Na17 OW33 89.7(15) . 3_567
OW42 Na17 Na16 68.4(12) . .
OW33 Na17 Na15 90.3(11) 3_567 .
OW33 Na17 Na12 43.3(10) 3_567 3_567
OW33 Na17 Na16 145.3(14) 3_567 .
OW47 Na17 Na15 142.3(18) . .
OW47 Na17 OW43 97.7(18) . .
OW47 Na17 Na12 97.8(17) . 3_567
OW47 Na17 OW32 98.4(19) . 3_567
OW47 Na17 OW42 176(2) . .
OW47 Na17 OW33 90.8(19) . 3_567
OW47 Na17 Na16 113.1(17) . .
OW46 Na17 Na15 88.1(13) . .
OW46 Na17 OW43 96.6(15) . .
OW46 Na17 Na12 132.4(15) . 3_567
OW46 Na17 OW32 85.6(15) . 3_567
OW46 Na17 OW42 85.4(16) . .
OW46 Na17 OW33 174.3(18) . 3_567
OW46 Na17 Na16 34.2(12) . .
OW46 Na17 OW47 94(2) . .
Na12 OW33 Na17 89.3(15) . 3_567
O28 Na16 Na15 82.0(10) 3_567 .
O28 Na16 Na17 88.7(10) 3_567 .
O28 Na16 OW45 116(2) 3_567 .
O81 Na16 O28 172.2(16) 1_455 3_567
O81 Na16 Na15 90.4(11) 1_455 .
O81 Na16 Na17 85.7(10) 1_455 .
O81 Na16 OW45 68.3(17) 1_455 .
O61 Na16 O28 80.6(11) 3_567 3_567
O61 Na16 O81 106.3(13) 3_567 1_455
O61 Na16 Na15 134.9(13) 3_567 .
O61 Na16 Na17 160.7(14) 3_567 .
O61 Na16 OW45 88.1(18) 3_567 .
Na15 Na16 Na17 58.1(7) . .
OW44 Na16 O28 93.4(15) . 3_567
OW44 Na16 O81 82.5(14) . 1_455
OW44 Na16 O61 95.4(16) . 3_567
OW44 Na16 Na15 44.6(11) . .
OW44 Na16 Na17 101.2(14) . .
OW44 Na16 OW46 135(2) . .
OW44 Na16 OW45 150(2) . .
OW46 Na16 O28 83.1(15) . 3_567
OW46 Na16 O81 95.2(16) . 1_455
OW46 Na16 O61 127.5(18) . 3_567
OW46 Na16 Na15 90.9(15) . .
OW46 Na16 Na17 34.3(12) . .
OW46 Na16 OW45 56.2(19) . .
OW45 Na16 Na15 136.7(19) . .
OW45 Na16 Na17 82.3(17) . .
O22 Na18 Na9 109.7(10) . 1_455
O22 Na18 OW24 83.3(10) . 1_455
O22 Na18 OW25 87.5(12) . 1_455
O22 Na18 OW26 148.6(17) . 1_455
OW24 Na18 Na9 42.2(7) 1_455 1_455
OW24 Na18 OW26 65.6(15) 1_455 1_455
OW25 Na18 Na9 48.7(9) 1_455 1_455
OW25 Na18 OW24 77.5(11) 1_455 1_455
OW25 Na18 OW26 81.6(16) 1_455 1_455
OW26 Na18 Na9 43.0(13) 1_455 1_455
OW49 Na18 O22 93.8(13) . .
OW49 Na18 Na9 137.3(13) . 1_455
OW49 Na18 OW24 176.0(16) . 1_455
OW49 Na18 OW25 99.7(15) . 1_455
OW49 Na18 OW26 117.0(18) . 1_455
OW48 Na18 O22 89.9(16) . .
OW48 Na18 Na9 126.3(16) . 1_455
OW48 Na18 OW24 95.4(16) . 1_455
OW48 Na18 OW25 173(2) . 1_455
OW48 Na18 OW26 97(2) . 1_455
OW48 Na18 OW49 87.3(18) . .
C5 O2 U1 138(3) . .
C3 O4 U1 139(3) . .
O5 C3 C4 120(4) . .
O4 C3 O5 120(4) . .
O4 C3 C4 119(4) . .
O3 C5 C6 117(4) . .
O2 C5 O3 120(4) . .
O2 C5 C6 122(4) . .
C3 C4 C6 84(3) . 3_566
C5 C6 C4 83(3) . 3_566
W14 Na7 Na6 110.9(11) . .
W14 Na7 Na8 132.5(12) . 3_667
O62 Na7 W14 28.6(6) . .
O62 Na7 Na6 82.4(12) . .
O62 Na7 Na8 161.0(16) . 3_667
O62 Na7 OW59 99(2) . 3_567
Na8 Na7 Na6 116.0(11) 3_667 .
OW20 Na7 W14 113.7(17) . .
OW20 Na7 O62 90.3(17) . .
OW20 Na7 Na6 29.6(11) . .
OW20 Na7 Na8 103.7(16) . 3_667
OW20 Na7 OW59 99(2) . 3_567
OW20 Na7 OW23 89(2) . 3_667
OW20 Na7 OW21 106(2) . .
OW59 Na7 W14 79.0(17) 3_567 .
OW59 Na7 Na6 128.6(19) 3_567 .
OW59 Na7 Na8 66.7(16) 3_567 3_667
OW23 Na7 W14 157.4(19) 3_667 .
OW23 Na7 O62 166(2) 3_667 .
OW23 Na7 Na6 89.9(16) 3_667 .
OW23 Na7 Na8 30.7(13) 3_667 3_667
OW23 Na7 OW59 95(2) 3_667 3_567
OW23 Na7 OW21 87(2) 3_667 .
OW21 Na7 W14 89.0(15) . .
OW21 Na7 O62 79.3(16) . .
OW21 Na7 Na6 76.3(14) . .
OW21 Na7 Na8 108.3(17) . 3_667
OW21 Na7 OW59 155(2) . 3_567
OW22 Na7 W14 103(2) . .
OW22 Na7 O62 131(3) . .
OW22 Na7 Na6 145(3) . .
OW22 Na7 Na8 30(2) . 3_667
OW22 Na7 OW20 127(3) . .
OW22 Na7 OW59 51(2) . 3_567
OW22 Na7 OW23 58(2) . 3_667
OW22 Na7 OW21 112(3) . .
Na16 OW46 Na17 111(2) . .
Na8 OW23 Na7 113(2) . 3_667
Na16 OW45 Na10 144(3) . 3_567
Na7 OW22 Na8 127(3) . 3_667

loop_
_geom_bond_atom_site_label_1
_geom_bond_atom_site_label_2
_geom_bond_distance
_geom_bond_site_symmetry_2
U2 U6 3.8478(11) .
U2 U3 3.8086(10) .
U2 U4 3.8665(11) .
U2 U1 3.7993(10) .
U2 O50 2.339(14) .
U2 O49 2.328(13) .
U2 O11 2.470(13) .
U2 O14 2.259(15) .
U2 O8 2.231(13) .
U2 O10 2.452(14) .
U2 O7 2.442(16) .
U2 O3 2.461(18) .
U6 U3 3.8568(12) .
U6 U4 3.8752(11) .
U6 U5 3.8798(10) .
U6 O84 2.325(15) .
U6 O53 2.356(15) .
U6 O83 2.388(15) .
U6 O54 2.336(14) .
U6 O13 2.265(14) .
U6 O15 2.483(14) .
U6 O14 2.237(14) .
U6 O10 2.443(15) .
U3 U1 3.8089(10) .
U3 U5 3.8667(12) .
U3 O87 2.307(14) .
U3 O82 2.345(14) .
U3 O13 2.229(15) .
U3 O8 2.240(14) .
U3 O9 2.439(14) .
U3 O10 2.439(14) .
U3 O6 2.416(17) .
U3 O5 2.454(19) .
U4 U1 3.8504(12) .
U4 U5 3.9858(10) .
U4 O52 2.341(14) .
U4 O20 2.345(14) .
U4 O21 2.313(14) .
U4 O51 2.308(15) .
U4 O15 2.496(14) .
U4 O11 2.496(14) .
U4 O14 2.245(14) .
U4 O12 2.367(13) .
U1 U5 3.8407(11) .
U1 O16 2.326(13) .
U1 O17 2.303(13) .
U1 O11 2.424(13) .
U1 O8 2.226(14) .
U1 O9 2.440(14) .
U1 O12 2.116(14) .
U1 O2 2.47(3) .
U1 O4 2.51(3) .
U1 O1 1.72(3) .
U5 O19 2.342(15) .
U5 O85 2.258(15) .
U5 O18 2.338(14) .
U5 O86 2.352(14) .
U5 O13 2.250(14) .
U5 O15 2.469(14) .
U5 O9 2.481(15) .
U5 O12 2.325(13) .
W17 O55 1.716(17) .
W17 O67 2.354(14) .
W17 O56 1.938(14) .
W17 O70 2.028(14) .
W17 O49 1.791(13) .
W17 O66 1.927(14) .
W17 Na14 3.656(8) 1_655
W15 O72 2.005(15) .
W15 O68 2.301(13) .
W15 O52 1.814(14) .
W15 O58 1.948(15) .
W15 O60 1.878(16) .
W15 O59 1.714(16) .
W5 O33 1.938(14) .
W5 O37 2.002(15) .
W5 O34 2.335(14) .
W5 O23 1.947(14) .
W5 O17 1.808(13) .
W5 O22 1.713(16) .
W8 O20 1.795(14) .
W8 O35 2.337(14) .
W8 O40 2.049(16) .
W8 O27 1.918(15) .
W8 O29 1.933(14) .
W8 O28 1.702(17) .
W16 O68 2.314(14) .
W16 O57 1.697(15) .
W16 O71 2.006(14) .
W16 O50 1.795(14) .
W16 O58 1.934(14) .
W16 O56 1.916(14) .
W16 Na14 3.629(8) 1_655
W2 O42 1.898(15) .
W2 O41 1.884(14) .
W2 O45 1.921(15) .
W2 O43 1.933(15) .
W2 O36 2.290(13) .
W2 O48 1.718(15) .
W6 O42 2.005(15) .
W6 O31 1.936(13) .
W6 O33 1.908(14) .
W6 O16 1.800(13) .
W6 O32 1.722(16) .
W6 O36 2.316(13) .
W11 O72 1.866(15) .
W11 O68 2.308(13) .
W11 O71 1.907(14) .
W11 O76 1.945(13) .
W11 O77 1.891(15) .
W11 O80 1.709(17) .
W11 Na14 3.442(8) 1_655
W4 O38 2.005(14) .
W4 O25 1.921(14) .
W4 O18 1.796(14) .
W4 O34 2.347(13) .
W4 O23 1.959(15) .
W4 O24 1.705(15) .
W4 Na8 3.490(13) 1_455
W1 O43 1.897(15) .
W1 O46 1.718(15) .
W1 O38 1.895(14) .
W1 O37 1.893(15) .
W1 O44 1.922(15) .
W1 O34 2.298(13) .
W1 Na8 3.493(13) 1_455
W7 O31 1.935(14) .
W7 O41 2.011(14) .
W7 O21 1.817(14) .
W7 O29 1.893(15) .
W7 O36 2.329(12) .
W7 O30 1.721(16) .
W12 O76 1.918(13) .
W12 O78 1.890(14) .
W12 O75 1.884(15) .
W12 O67 2.312(13) .
W12 O70 1.889(14) .
W12 O79 1.721(16) .
W12 Na14 3.454(8) 1_655
W18 O64 1.897(16) .
W18 O65 1.715(16) .
W18 O75 2.029(15) .
W18 O67 2.300(13) .
W18 O54 1.812(14) .
W18 O66 1.970(14) .
W3 O45 1.915(15) .
W3 O35 2.308(14) .
W3 O39 1.895(17) .
W3 O40 1.881(16) .
W3 O44 1.941(14) .
W3 O47 1.711(17) .
W3 Na8 3.568(13) 1_455
W10 O74 1.881(16) .
W10 O69 2.315(14) .
W10 O78 1.944(14) .
W10 O77 1.925(15) .
W10 O81 1.720(19) .
W10 O73 1.884(17) .
W27 O96 1.708(15) .
W27 O95 1.944(16) .
W27 O86 1.797(14) .
W27 O102 2.333(15) .
W27 O107 2.027(15) .
W27 O97 1.915(15) .
W27 Na5 3.521(16) 1_455
W9 O19 1.785(15) .
W9 O35 2.361(14) .
W9 O39 2.029(17) .
W9 O25 1.926(14) .
W9 O27 1.941(15) .
W9 O26 1.710(17) .
W9 Na8 3.542(13) 1_455
W26 O99 1.903(15) .
W26 O108 2.042(16) .
W26 O98 1.709(17) .
W26 O102 2.318(15) .
W26 O87 1.822(14) .
W26 O97 1.953(14) .
W14 O69 2.338(14) .
W14 O51 1.798(14) .
W14 O62 1.941(18) .
W14 O60 1.936(16) .
W14 O73 2.034(17) .
W14 O61 1.721(19) .
W14 Na7 3.73(4) .
W20 O112 1.704(16) .
W20 O110 1.917(17) .
W20 O103 1.919(16) .
W20 O109 1.914(16) .
W20 O100 2.291(14) .
W20 O104 1.893(17) .
W25 O99 1.925(15) .
W25 O103 2.025(16) .
W25 O82 1.789(14) .
W25 O89 1.920(15) .
W25 O88 1.731(18) .
W25 O100 2.332(15) .
W13 O74 2.071(16) .
W13 O69 2.324(14) .
W13 O64 1.932(15) .
W13 O53 1.790(15) .
W13 O63 1.712(17) .
W13 O62 1.917(18) .
W23 O105 2.049(16) .
W23 O101 2.358(15) .
W23 O84 1.801(15) .
W23 O91 1.932(16) .
W23 O92 1.717(18) .
W23 O93 1.938(16) .
W22 O101 2.307(15) .
W22 O85 1.841(15) .
W22 O95 1.894(15) .
W22 O106 2.016(17) .
W22 O94 1.716(18) .
W22 O93 1.957(17) .
W22 Na5 3.590(16) 1_455
W24 O91 1.887(16) .
W24 O90 1.714(18) .
W24 O89 1.954(15) .
W24 O83 1.785(15) .
W24 O100 2.319(14) .
W24 O104 2.050(17) .
W21 O111 1.936(16) .
W21 O108 1.878(17) .
W21 O102 2.308(14) .
W21 O107 1.904(15) .
W21 O114 1.713(16) .
W21 O109 1.909(16) .
W21 Na5 3.514(16) 1_455
W19 O111 1.921(16) .
W19 O105 1.852(16) .
W19 O101 2.317(15) .
W19 O110 1.903(17) .
W19 O106 1.908(17) .
W19 O113 1.711(19) .
W19 Na5 3.619(16) 1_455
As1 O35 1.767(15) .
As1 O36 1.799(13) .
As1 O34 1.780(13) .
As2 O68 1.802(13) .
As2 O69 1.785(14) .
As2 O67 1.781(13) .
As3 O101 1.783(16) .
As3 O102 1.783(15) .
As3 O100 1.796(15) .
O111 Na5 2.60(2) 1_455
O57 Na9 2.61(2) .
O71 Na14 2.602(16) 1_655
O96 Na14 2.402(17) .
O46 Na1 2.502(18) 2_446
O76 Na14 2.420(16) 1_655
O39 Na8 2.61(2) 1_455
O112 Na1 2.357(19) .
O38 Na8 2.57(2) 1_455
O63 Na6 2.40(3) .
O65 Na3 2.300(19) .
O55 Na4 2.51(2) .
O25 Na8 2.423(19) 1_455
O44 Na8 2.564(19) 1_455
O92 Na6 2.53(3) .
O62 Na7 2.52(5) .
O32 Na11 2.52(3) .
O95 Na5 2.48(2) 1_455
O26 Na15 2.42(2) .
O90 Na3 2.30(2) .
O28 Na16 2.51(4) 3_567
O48 Na13 2.276(19) .
O107 Na5 2.56(2) 1_455
O56 Na14 2.583(15) 1_655
O81 Na16 2.49(4) 1_655
O106 Na5 2.69(2) 1_455
O70 Na14 2.623(16) 1_655
O79 Na5 2.41(2) .
O94 Na15 2.26(2) .
O61 Na16 2.43(4) 3_567
O24 Na14 2.385(16) .
O59 Na10 2.372(19) .
O114 Na13 2.517(19) 2_456
O30 Na10 2.30(2) .
O22 Na18 2.46(3) .
O80 Na8 2.35(2) .
O6 C1 1.26(4) .
O7 C1 1.27(4) .
O5 C3 1.36(5) .
O3 C5 1.35(5) .
C1 C2 1.54(5) .
Na3 OW9 2.42(2) .
Na3 OW8 2.39(2) .
Na3 OW10 2.34(3) .
Na3 OW11 2.44(5) .
Na3 Na11 3.44(3) 2_556
Na14 W17 3.656(7) 1_455
Na14 W16 3.629(7) 1_455
Na14 W11 3.442(8) 1_455
Na14 W12 3.454(8) 1_455
Na14 O71 2.602(16) 1_455
Na14 O76 2.420(16) 1_455
Na14 O56 2.583(15) 1_455
Na14 O70 2.623(16) 1_455
Na14 OW40 2.33(2) .
Na5 W27 3.521(16) 1_655
Na5 W22 3.590(15) 1_655
Na5 W21 3.514(16) 1_655
Na5 W19 3.619(15) 1_655
Na5 O111 2.60(2) 1_655
Na5 O95 2.48(2) 1_655
Na5 O107 2.56(2) 1_655
Na5 O106 2.69(2) 1_655
Na5 OW16 2.31(6) .
Na1 O46 2.502(18) 2_456
Na1 OW3 2.366(19) .
Na1 OW1 2.369(18) .
Na1 OW4 2.44(2) .
Na1 OW2 2.39(3) .
Na1 Na9 3.93(2) 2_556
Na1 Na2 3.66(3) .
Na10 OW28 2.33(2) .
Na10 OW30 2.46(2) .
Na10 OW29 2.33(4) .
Na10 OW45 2.63(7) 3_567
Na15 OW41 2.32(3) .
Na15 OW43 2.45(3) .
Na15 OW44 2.40(3) .
Na15 OW42 2.33(4) .
Na15 Na17 3.48(3) .
Na15 Na16 3.37(4) .
Na6 OW20 2.32(4) .
Na6 OW19 2.35(6) .
Na6 OW18 2.44(5) .
Na6 Na7 4.09(5) .
Na6 OW17 2.46(8) .
Na8 W4 3.490(13) 1_655
Na8 W1 3.493(13) 1_655
Na8 W3 3.568(13) 1_655
Na8 W9 3.542(13) 1_655
Na8 O39 2.61(2) 1_655
Na8 O38 2.57(2) 1_655
Na8 O25 2.423(19) 1_655
Na8 O44 2.564(19) 1_655
Na8 Na7 3.86(4) 3_667
Na8 OW23 2.14(5) .
Na8 OW22 2.41(6) 3_667
Na13 O114 2.517(19) 2_446
Na13 OW37 2.37(2) .
Na13 OW38 2.33(2) .
Na13 OW36 2.56(3) .
Na13 OW39 2.44(5) .
Na13 Na4 3.850(19) 2_546
Na13 Na12 4.19(3) .
OW8 Na11 3.00(3) 2_556
OW3 Na2 2.44(3) .
OW1 Na9 2.33(2) 2_556
OW4 Na2 2.56(3) .
OW38 Na4 2.36(2) 2_546
OW10 Na11 2.77(4) 2_556
OW43 Na17 2.48(4) .
OW44 Na16 2.00(4) .
OW36 Na12 2.30(4) .
OW20 Na7 2.42(6) .
Na4 Na13 3.850(19) 2_556
Na4 OW38 2.36(2) 2_556
Na4 OW12 2.41(3) .
Na4 OW15 2.48(4) .
Na4 OW13 2.42(4) .
Na4 OW14 2.34(5) .
Na9 Na1 3.93(2) 2_546
Na9 OW1 2.33(2) 2_546
Na9 OW24 2.33(3) .
Na9 OW25 2.61(4) .
Na9 Na2 3.61(3) 2_546
Na9 OW27 2.27(4) .
Na9 OW26 2.39(7) .
Na9 Na18 3.45(3) 1_655
OW24 Na18 2.81(4) 1_655
Na11 Na3 3.44(3) 2_546
Na11 OW8 3.00(3) 2_546
Na11 OW10 2.77(4) 2_546
Na11 OW50 2.48(6) 3_566
Na11 OW31 2.18(6) .
Na11 OW64 2.80(6) 2_546
OW25 Na18 2.57(4) 1_655
OW7 Na2 2.27(4) .
Na2 Na9 3.61(3) 2_556
Na2 OW27 1.58(5) 2_556
Na2 OW5 2.48(6) .
Na2 OW6 2.41(5) .
OW27 Na2 1.58(5) 2_546
OW15 Na12 2.59(5) 2_556
OW26 Na18 2.94(7) 1_655
Na12 OW15 2.59(5) 2_546
Na12 OW32 2.50(4) .
Na12 Na17 3.41(4) 3_567
Na12 OW35 2.42(4) .
Na12 OW33 2.33(4) .
Na12 OW34 2.39(5) .
OW32 Na17 2.39(4) 3_567
OW42 Na17 2.41(4) .
Na17 Na12 3.41(4) 3_567
Na17 OW32 2.39(4) 3_567
Na17 OW33 2.51(4) 3_567
Na17 Na16 3.76(4) .
Na17 OW47 2.30(6) .
Na17 OW46 2.28(5) .
OW33 Na17 2.51(4) 3_567
Na16 O28 2.51(4) 3_567
Na16 O81 2.49(4) 1_455
Na16 O61 2.43(4) 3_567
Na16 OW46 2.27(5) .
Na16 OW45 2.58(7) .
Na18 Na9 3.45(3) 1_455
Na18 OW24 2.81(4) 1_455
Na18 OW25 2.57(4) 1_455
Na18 OW26 2.94(7) 1_455
Na18 OW49 2.42(4) .
Na18 OW48 2.29(6) .
O2 C5 1.31(5) .
O4 C3 1.27(5) .
C3 C4 1.49(7) .
C5 C6 1.52(7) .
C4 C6 2.01(7) 3_566
C6 C4 2.01(7) 3_566
Na7 Na8 3.86(4) 3_667
Na7 OW59 2.64(8) 3_567
Na7 OW23 2.49(6) 3_667
Na7 OW21 2.51(6) .
Na7 OW22 1.89(7) .
OW59 Na7 2.64(8) 3_567
OW23 Na7 2.49(6) 3_667
OW50 Na11 2.48(6) 3_566
OW45 Na10 2.63(7) 3_567
OW22 Na8 2.41(6) 3_667
OW64 Na11 2.80(6) 2_556
